data_4123055
loop_
_publ_author_name
'Samanta, Dipak'
'Mukherjee, Partha Sarathi'

_publ_section_title
;
 Sunlight-Induced Covalent Marriage of Two Triply Interlocked Pd6 Cages
 and Their Facile Thermal Separation.
;
_journal_name_full 'Journal of the American Chemical Society'
_journal_page_first 141201090511001
_journal_paper_doi 10.1021/ja511360e
_journal_year 2014
_chemical_formula_moiety '2(C72 H90 N12 Pd3), 12(N O3), 35(H2O)'
_chemical_formula_sum 'C144 H250 N36 O71 Pd6'
_chemical_formula_weight 4260.15
_chemical_name_systematic
;
 ?
;
_space_group_crystal_system triclinic
_space_group_IT_number 2
_space_group_name_Hall '-P 1'
_space_group_name_H-M_alt 'P -1'
_symmetry_space_group_name_Hall '-P 1'
_symmetry_space_group_name_H-M 'P -1'
_atom_sites_solution_hydrogens geom
_atom_sites_solution_primary direct
_atom_sites_solution_secondary difmap
_audit_creation_method SHELXL-2013
_cell_angle_alpha 76.364(3)
_cell_angle_beta 71.122(2)
_cell_angle_gamma 70.708(3)
_cell_formula_units_Z 2
_cell_length_a 18.9972(19)
_cell_length_b 23.139(2)
_cell_length_c 25.029(3)
_cell_measurement_reflns_used 33912
_cell_measurement_temperature 100(2)
_cell_measurement_theta_max 25
_cell_measurement_theta_min 3.0
_cell_volume 9723.0(17)
_computing_cell_refinement 'Bruker saint'
_computing_data_collection 'Bruker kappa Apex-II ccd'
_computing_data_reduction 'Bruker saint'
_computing_molecular_graphics ORTEP-III
_computing_publication_material WinGXv1.80.05
_computing_structure_refinement 'SHELXL-2013 (Sheldrick, 2013)'
_computing_structure_solution SHELXL-2013
_diffrn_ambient_temperature 100(2)
_diffrn_detector_area_resol_mean 0.3
_diffrn_measured_fraction_theta_full 0.963
_diffrn_measured_fraction_theta_max 0.990
_diffrn_measurement_device_type 'Bruker APEX-II CCD'
_diffrn_measurement_method '\f and \w scans'
_diffrn_radiation_type MoK\a
_diffrn_radiation_wavelength 0.71073
_diffrn_reflns_av_R_equivalents 0.1074
_diffrn_reflns_av_unetI/netI 0.0830
_diffrn_reflns_Laue_measured_fraction_full 0.963
_diffrn_reflns_Laue_measured_fraction_max 0.990
_diffrn_reflns_limit_h_max 22
_diffrn_reflns_limit_h_min -22
_diffrn_reflns_limit_k_max 27
_diffrn_reflns_limit_k_min -27
_diffrn_reflns_limit_l_max 29
_diffrn_reflns_limit_l_min -29
_diffrn_reflns_number 273187
_diffrn_reflns_point_group_measured_fraction_full 0.963
_diffrn_reflns_point_group_measured_fraction_max 0.990
_diffrn_reflns_theta_full 25.242
_diffrn_reflns_theta_max 25.000
_diffrn_reflns_theta_min 2.959
_diffrn_source 'fine-focus sealed tube'
_exptl_absorpt_coefficient_mu 0.637
_exptl_absorpt_correction_T_max 0.956
_exptl_absorpt_correction_T_min 0.929
_exptl_absorpt_correction_type empirical
_exptl_absorpt_process_details SADBAS
_exptl_crystal_colour colorless
_exptl_crystal_density_diffrn 1.547
_exptl_crystal_density_method 'not measured'
_exptl_crystal_description rectangular
_exptl_crystal_F_000 4420
_exptl_crystal_size_max 0.100
_exptl_crystal_size_mid 0.080
_exptl_crystal_size_min 0.060
_platon_squeeze_details
;
3(N O3), 3(H2O) have been removed from the formula unit 
by squeeze process.
;
_refine_diff_density_max 2.885
_refine_diff_density_min -1.715
_refine_diff_density_rms 0.159
_refine_ls_extinction_method none
_refine_ls_goodness_of_fit_ref 1.013
_refine_ls_hydrogen_treatment constr
_refine_ls_matrix_type full
_refine_ls_number_parameters 2161
_refine_ls_number_reflns 33912
_refine_ls_number_restraints 3
_refine_ls_restrained_S_all 1.015
_refine_ls_R_factor_all 0.1431
_refine_ls_R_factor_gt 0.0996
_refine_ls_shift/su_max 0.001
_refine_ls_shift/su_mean 0.000
_refine_ls_structure_factor_coef Fsqd
_refine_ls_weighting_details 'w=1/[\s^2^(Fo^2^)+(0.1333P)^2^+116.8800P] where P=(Fo^2^+2Fc^2^)/3'
_refine_ls_weighting_scheme calc
_refine_ls_wR_factor_gt 0.2632
_refine_ls_wR_factor_ref 0.2848
_reflns_Friedel_coverage 0.000
_reflns_number_gt 22518
_reflns_number_total 33912
_reflns_threshold_expression 'I > 2\s(I)'
_cod_data_source_file ja511360e_si_002.cif
_cod_data_source_block Complex_3
_cod_depositor_comments
;
The following automatic conversions were performed:

'_exptl_absorpt_correction_type' value 'EMPIRICAL' changed to
'empirical' according to
/home/saulius/struct/COD-crude-data--automatic-downloads/rss-feeds/ACS/lib/dictionaries/cif_core.dic
dictionary named 'cif_core.dic' version 2.4.2 from 2011-04-26.

Automatic conversion script
Id: cif_fix_values 2935 2014-11-11 08:27:57Z andrius 
;
_cod_original_cell_volume 9722.9(17)
_cod_database_code 4123055
_shelx_space_group_comment
;
The symmetry employed for this shelxl refinement is uniquely defined
by the following loop, which should always be used as a source of
symmetry information in preference to the above space-group names.
They are only intended as comments.
;
_shelx_estimated_absorpt_t_min 0.929
_shelx_estimated_absorpt_t_max 0.956
_shelxl_version_number 2013-4

loop_
_space_group_symop_operation_xyz
'x, y, z'
'-x, -y, -z'

loop_
_atom_site_label
_atom_site_type_symbol
_atom_site_fract_x
_atom_site_fract_y
_atom_site_fract_z
_atom_site_U_iso_or_equiv
_atom_site_adp_type
_atom_site_occupancy
_atom_site_site_symmetry_order
_atom_site_calc_flag
_atom_site_refinement_flags_posn
_atom_site_refinement_flags_adp
C1 C -0.0835(10) 0.2113(10) 0.7964(9) 0.133(10) Uani 1 1 d . .
H1A H -0.1004 0.2489 0.7721 0.199 Uiso 1 1 calc R U
H1B H -0.0654 0.2201 0.8244 0.199 Uiso 1 1 calc R U
H1C H -0.1261 0.1937 0.8152 0.199 Uiso 1 1 calc R U
C2 C 0.0054(9) 0.1109(7) 0.7976(6) 0.067(4) Uani 1 1 d . .
H2A H 0.0459 0.0822 0.7745 0.101 Uiso 1 1 calc R U
H2B H -0.0370 0.0933 0.8171 0.101 Uiso 1 1 calc R U
H2C H 0.0249 0.1193 0.8251 0.101 Uiso 1 1 calc R U
C3 C 0.0439(14) 0.1934(15) 0.7357(7) 0.168(9) Uani 1 1 d . .
H3A H 0.0275 0.2346 0.7461 0.201 Uiso 1 1 calc R U
H3B H 0.0845 0.1691 0.7539 0.201 Uiso 1 1 calc R U
C4 C 0.0754(14) 0.1984(14) 0.6814(7) 0.168(9) Uani 1 1 d . .
H4A H 0.1248 0.1670 0.6751 0.201 Uiso 1 1 calc R U
H4B H 0.0867 0.2382 0.6697 0.201 Uiso 1 1 calc R U
C5 C 0.0055(11) 0.2478(9) 0.6065(9) 0.125(8) Uani 1 1 d . .
H5A H -0.0192 0.2379 0.5833 0.188 Uiso 1 1 calc R U
H5B H 0.0473 0.2642 0.5825 0.188 Uiso 1 1 calc R U
H5C H -0.0314 0.2779 0.6297 0.188 Uiso 1 1 calc R U
C6 C 0.0935(8) 0.1482(8) 0.6049(6) 0.081(5) Uani 1 1 d . .
H6A H 0.1143 0.1112 0.6283 0.121 Uiso 1 1 calc R U
H6B H 0.1345 0.1659 0.5813 0.121 Uiso 1 1 calc R U
H6C H 0.0695 0.1383 0.5811 0.121 Uiso 1 1 calc R U
C7 C -0.4545(9) -0.1002(7) 0.5015(6) 0.071(4) Uani 1 1 d . .
H7A H -0.4076 -0.1335 0.4959 0.106 Uiso 1 1 calc R U
H7B H -0.4495 -0.0706 0.5202 0.106 Uiso 1 1 calc R U
H7C H -0.4639 -0.0805 0.4652 0.106 Uiso 1 1 calc R U
C8 C -0.5266(8) -0.1697(6) 0.5073(5) 0.056(3) Uani 1 1 d . .
H8A H -0.4812 -0.2043 0.5040 0.085 Uiso 1 1 calc R U
H8B H -0.5318 -0.1501 0.4699 0.085 Uiso 1 1 calc R U
H8C H -0.5714 -0.1838 0.5285 0.085 Uiso 1 1 calc R U
C9 C -0.5884(11) -0.0723(9) 0.5443(7) 0.103(7) Uani 1 1 d . .
H9A H -0.5719 -0.0350 0.5364 0.124 Uiso 1 1 calc R U
H9B H -0.6145 -0.0694 0.5159 0.124 Uiso 1 1 calc R U
C10 C -0.6427(8) -0.0734(8) 0.5986(6) 0.079(5) Uani 1 1 d . .
H10A H -0.6767 -0.0973 0.5996 0.094 Uiso 1 1 calc R U
H10B H -0.6743 -0.0315 0.6034 0.094 Uiso 1 1 calc R U
C11 C -0.5925(13) -0.0568(15) 0.6722(15) 0.23(2) Uani 1 1 d . .
H11A H -0.5543 -0.0385 0.6448 0.344 Uiso 1 1 calc R U
H11B H -0.5733 -0.0790 0.7045 0.344 Uiso 1 1 calc R U
H11C H -0.6391 -0.0249 0.6844 0.344 Uiso 1 1 calc R U
C12 C -0.6636(8) -0.1213(9) 0.6909(6) 0.090(4) Uani 1 1 d . .
H12A H -0.6433 -0.1383 0.7235 0.135 Uiso 1 1 calc R U
H12B H -0.6758 -0.1530 0.6796 0.135 Uiso 1 1 calc R U
H12C H -0.7096 -0.0880 0.7005 0.135 Uiso 1 1 calc R U
C13 C 0.1492(11) -0.5297(9) 0.6351(7) 0.097(6) Uani 1 1 d . .
H13A H 0.1551 -0.4893 0.6178 0.146 Uiso 1 1 calc R U
H13B H 0.0956 -0.5265 0.6543 0.146 Uiso 1 1 calc R U
H13C H 0.1664 -0.5559 0.6062 0.146 Uiso 1 1 calc R U
C14 C 0.2782(11) -0.5563(10) 0.6444(8) 0.117(7) Uani 1 1 d . .
H14A H 0.3101 -0.5730 0.6704 0.175 Uiso 1 1 calc R U
H14B H 0.2803 -0.5147 0.6284 0.175 Uiso 1 1 calc R U
H14C H 0.2966 -0.5812 0.6144 0.175 Uiso 1 1 calc R U
C15 C 0.1892(14) -0.6168(8) 0.7040(8) 0.113(8) Uani 1 1 d . .
H15A H 0.1880 -0.6389 0.6760 0.136 Uiso 1 1 calc R U
H15B H 0.2358 -0.6386 0.7163 0.136 Uiso 1 1 calc R U
C16 C 0.1254(14) -0.6201(8) 0.7512(7) 0.124(9) Uani 1 1 d . .
H16A H 0.1316 -0.6623 0.7705 0.148 Uiso 1 1 calc R U
H16B H 0.0784 -0.6071 0.7388 0.148 Uiso 1 1 calc R U
C17 C 0.0353(8) -0.5601(7) 0.8270(7) 0.077(4) Uani 1 1 d . .
H17A H 0.0027 -0.5381 0.8021 0.115 Uiso 1 1 calc R U
H17B H 0.0296 -0.5341 0.8537 0.115 Uiso 1 1 calc R U
H17C H 0.0205 -0.5968 0.8472 0.115 Uiso 1 1 calc R U
C18 C 0.1699(9) -0.6121(8) 0.8308(7) 0.081(5) Uani 1 1 d . .
H18A H 0.1661 -0.5855 0.8564 0.122 Uiso 1 1 calc R U
H18B H 0.2227 -0.6251 0.8087 0.122 Uiso 1 1 calc R U
H18C H 0.1533 -0.6477 0.8523 0.122 Uiso 1 1 calc R U
C19 C 0.6786(7) -0.2402(5) 0.1630(5) 0.050(3) Uani 1 1 d . .
H19A H 0.6620 -0.2706 0.1937 0.075 Uiso 1 1 calc R U
H19B H 0.7326 -0.2558 0.1448 0.075 Uiso 1 1 calc R U
H19C H 0.6494 -0.2312 0.1356 0.075 Uiso 1 1 calc R U
C20 C 0.6914(6) -0.1363(6) 0.1379(4) 0.044(3) Uani 1 1 d . .
H20A H 0.6836 -0.0984 0.1513 0.066 Uiso 1 1 calc R U
H20B H 0.6621 -0.1283 0.1107 0.066 Uiso 1 1 calc R U
H20C H 0.7454 -0.1526 0.1200 0.066 Uiso 1 1 calc R U
C21 C 0.7099(6) -0.1926(7) 0.2292(5) 0.057(3) Uani 1 1 d . .
H21A H 0.7602 -0.2214 0.2166 0.068 Uiso 1 1 calc R U
H21B H 0.7182 -0.1539 0.2307 0.068 Uiso 1 1 calc R U
C22 C 0.6718(7) -0.2167(7) 0.2852(5) 0.063(4) Uani 1 1 d . .
H22A H 0.6994 -0.2173 0.3119 0.075 Uiso 1 1 calc R U
H22B H 0.6725 -0.2589 0.2856 0.075 Uiso 1 1 calc R U
C23 C 0.5864(8) -0.1251(6) 0.3266(5) 0.052(3) Uani 1 1 d . .
H23A H 0.6146 -0.0994 0.2977 0.079 Uiso 1 1 calc R U
H23B H 0.6086 -0.1390 0.3584 0.079 Uiso 1 1 calc R U
H23C H 0.5333 -0.1018 0.3392 0.079 Uiso 1 1 calc R U
C24 C 0.5450(8) -0.2159(7) 0.3510(5) 0.065(4) Uani 1 1 d . .
H24A H 0.5454 -0.2518 0.3377 0.098 Uiso 1 1 calc R U
H24B H 0.4925 -0.1913 0.3634 0.098 Uiso 1 1 calc R U
H24C H 0.5681 -0.2286 0.3823 0.098 Uiso 1 1 calc R U
C25 C 0.3531(7) 0.6147(5) 0.0688(5) 0.048(3) Uani 1 1 d . .
H25A H 0.3517 0.6280 0.1028 0.072 Uiso 1 1 calc R U
H25B H 0.3513 0.6491 0.0386 0.072 Uiso 1 1 calc R U
H25C H 0.4001 0.5826 0.0580 0.072 Uiso 1 1 calc R U
C26 C 0.2900(8) 0.5703(6) 0.0270(5) 0.055(3) Uani 1 1 d . .
H26A H 0.2467 0.5543 0.0338 0.083 Uiso 1 1 calc R U
H26B H 0.3373 0.5384 0.0164 0.083 Uiso 1 1 calc R U
H26C H 0.2881 0.6046 -0.0032 0.083 Uiso 1 1 calc R U
C27 C 0.2121(7) 0.6389(6) 0.0967(6) 0.055(3) Uani 1 1 d . .
H27A H 0.1702 0.6255 0.0941 0.067 Uiso 1 1 calc R U
H27B H 0.2136 0.6772 0.0709 0.067 Uiso 1 1 calc R U
C28 C 0.1981(8) 0.6493(6) 0.1559(6) 0.060(3) Uani 1 1 d . .
H28A H 0.1472 0.6777 0.1680 0.072 Uiso 1 1 calc R U
H28B H 0.2364 0.6674 0.1577 0.072 Uiso 1 1 calc R U
C29 C 0.2191(9) 0.5919(7) 0.2478(7) 0.074(4) Uani 1 1 d . .
H29A H 0.2673 0.6021 0.2379 0.111 Uiso 1 1 calc R U
H29B H 0.2224 0.5533 0.2729 0.111 Uiso 1 1 calc R U
H29C H 0.1782 0.6239 0.2666 0.111 Uiso 1 1 calc R U
C30 C 0.1310(8) 0.5708(7) 0.2118(6) 0.071(4) Uani 1 1 d . .
H30A H 0.1194 0.5673 0.1782 0.107 Uiso 1 1 calc R U
H30B H 0.0903 0.6026 0.2311 0.107 Uiso 1 1 calc R U
H30C H 0.1352 0.5321 0.2367 0.107 Uiso 1 1 calc R U
C31 C -0.1441(7) 0.1654(6) -0.0347(5) 0.054(3) Uani 1 1 d . .
H31A H -0.1975 0.1868 -0.0201 0.081 Uiso 1 1 calc R U
H31B H -0.1394 0.1424 -0.0636 0.081 Uiso 1 1 calc R U
H31C H -0.1145 0.1949 -0.0510 0.081 Uiso 1 1 calc R U
C32 C -0.0341(7) 0.0916(6) -0.0125(5) 0.055(3) Uani 1 1 d . .
H32A H -0.0137 0.0632 0.0172 0.082 Uiso 1 1 calc R U
H32B H -0.0050 0.1214 -0.0288 0.082 Uiso 1 1 calc R U
H32C H -0.0304 0.0692 -0.0415 0.082 Uiso 1 1 calc R U
C33 C -0.1609(13) 0.0770(10) 0.0342(6) 0.112(8) Uani 1 1 d . .
H33A H -0.2020 0.0893 0.0153 0.135 Uiso 1 1 calc R U
H33B H -0.1272 0.0375 0.0229 0.135 Uiso 1 1 calc R U
C34 C -0.1920(11) 0.0682(8) 0.0887(6) 0.096(4) Uani 1 1 d . .
H34A H -0.1659 0.0263 0.1027 0.115 Uiso 1 1 calc R U
H34B H -0.2451 0.0690 0.0939 0.115 Uiso 1 1 calc R U
C35 C -0.2763(7) 0.1436(7) 0.1503(7) 0.075(4) Uani 1 1 d . .
H35A H -0.2774 0.1695 0.1756 0.113 Uiso 1 1 calc R U
H35B H -0.3069 0.1156 0.1708 0.113 Uiso 1 1 calc R U
H35C H -0.2969 0.1690 0.1195 0.113 Uiso 1 1 calc R U
C36 C -0.1644(10) 0.0699(8) 0.1749(7) 0.101(7) Uani 1 1 d . .
H36A H -0.1660 0.0966 0.1997 0.151 Uiso 1 1 calc R U
H36B H -0.1120 0.0461 0.1608 0.151 Uiso 1 1 calc R U
H36C H -0.1958 0.0425 0.1957 0.151 Uiso 1 1 calc R U
C37 C -0.1344(6) 0.0617(5) 0.7652(4) 0.035(2) Uani 1 1 d . .
H37 H -0.0860 0.0340 0.7540 0.042 Uiso 1 1 calc R U
C38 C -0.2126(7) 0.1636(6) 0.7640(5) 0.049(3) Uani 1 1 d . .
H38 H -0.2173 0.2055 0.7512 0.059 Uiso 1 1 calc R U
C39 C -0.2747(7) 0.1460(6) 0.7968(5) 0.052(3) Uani 1 1 d . .
H39 H -0.3218 0.1751 0.8085 0.062 Uiso 1 1 calc R U
C40 C -0.2674(7) 0.0805(6) 0.8140(5) 0.053(3) Uani 1 1 d . .
H40 H -0.3106 0.0669 0.8353 0.064 Uiso 1 1 calc R U
C41 C -0.1957(6) 0.0380(5) 0.7985(4) 0.036(2) Uani 1 1 d . .
C42 C -0.1856(6) -0.0275(5) 0.8136(4) 0.034(2) Uani 1 1 d . .
H42 H -0.1358 -0.0525 0.8133 0.041 Uiso 1 1 calc R U
C43 C -0.2418(6) -0.0560(5) 0.8281(4) 0.036(2) Uani 1 1 d . .
H43 H -0.2918 -0.0303 0.8310 0.043 Uiso 1 1 calc R U
C44 C 0.1540(7) -0.4555(6) 0.8434(6) 0.055(3) Uani 1 1 d . .
H44 H 0.2016 -0.4851 0.8412 0.066 Uiso 1 1 calc R U
C45 C 0.1290(7) -0.4148(6) 0.8829(6) 0.062(4) Uani 1 1 d . .
H45 H 0.1603 -0.4143 0.9046 0.075 Uiso 1 1 calc R U
C46 C 0.0536(8) -0.3742(6) 0.8884(6) 0.060(4) Uani 1 1 d . .
H46 H 0.0336 -0.3475 0.9157 0.072 Uiso 1 1 calc R U
C47 C 0.0093(6) -0.3733(5) 0.8541(5) 0.042(3) Uani 1 1 d . .
C48 C 0.0426(6) -0.4156(4) 0.8148(4) 0.035(2) Uani 1 1 d . .
H48 H 0.0139 -0.4168 0.7915 0.042 Uiso 1 1 calc R U
C49 C -0.0668(6) -0.3294(5) 0.8540(4) 0.041(3) Uani 1 1 d . .
H49 H -0.1003 -0.3423 0.8424 0.049 Uiso 1 1 calc R U
C50 C -0.0917(6) -0.2748(5) 0.8685(4) 0.038(2) Uani 1 1 d . .
H50 H -0.0619 -0.2635 0.8851 0.045 Uiso 1 1 calc R U
C51 C -0.5264(8) -0.2500(7) 0.7268(5) 0.064(4) Uani 1 1 d . .
H51 H -0.5553 -0.2632 0.7108 0.077 Uiso 1 1 calc R U
C52 C -0.5177(9) -0.2781(7) 0.7797(6) 0.073(5) Uani 1 1 d . .
H52 H -0.5403 -0.3096 0.8000 0.088 Uiso 1 1 calc R U
C53 C -0.4722(8) -0.2568(7) 0.8024(5) 0.062(4) Uani 1 1 d . .
H53 H -0.4666 -0.2742 0.8388 0.074 Uiso 1 1 calc R U
C54 C -0.4378(6) -0.2132(6) 0.7734(4) 0.041(3) Uani 1 1 d . .
C55 C -0.4543(6) -0.1854(5) 0.7193(4) 0.037(2) Uani 1 1 d . .
H55 H -0.4351 -0.1521 0.6990 0.045 Uiso 1 1 calc R U
C56 C -0.3890(6) -0.1907(5) 0.7918(4) 0.034(2) Uani 1 1 d . .
H56 H -0.3888 -0.1497 0.7787 0.041 Uiso 1 1 calc R U
C57 C -0.3447(6) -0.2226(5) 0.8255(4) 0.038(2) Uani 1 1 d . .
H57 H -0.3509 -0.2614 0.8431 0.046 Uiso 1 1 calc R U
C58 C -0.2242(6) -0.2464(5) 0.8532(4) 0.036(2) Uani 1 1 d . .
H58 H -0.2210 -0.2882 0.8587 0.043 Uiso 1 1 calc R U
C59 C -0.2869(5) -0.2036(5) 0.8382(4) 0.031(2) Uani 1 1 d . .
C60 C -0.2923(6) -0.1419(5) 0.8329(4) 0.041(3) Uani 1 1 d . .
H60 H -0.3360 -0.1127 0.8246 0.050 Uiso 1 1 calc R U
C61 C -0.2340(5) -0.1211(5) 0.8396(3) 0.028(2) Uani 1 1 d . .
C62 C -0.1711(5) -0.1667(5) 0.8538(4) 0.030(2) Uani 1 1 d . .
H62 H -0.1318 -0.1548 0.8590 0.036 Uiso 1 1 calc R U
C63 C -0.1649(6) -0.2285(5) 0.8604(4) 0.036(2) Uani 1 1 d . .
C64 C -0.0491(7) 0.0856(7) 0.6134(5) 0.054(3) Uani 1 1 d . .
H64 H -0.0119 0.0580 0.6308 0.064 Uiso 1 1 calc R U
C65 C -0.1357(8) 0.1796(8) 0.6055(5) 0.066(4) Uani 1 1 d . .
H65 H -0.1583 0.2183 0.6174 0.079 Uiso 1 1 calc R U
C66 C -0.1597(8) 0.1667(8) 0.5658(6) 0.065(4) Uani 1 1 d . .
H66 H -0.1981 0.1956 0.5506 0.078 Uiso 1 1 calc R U
C67 C -0.1252(7) 0.1091(8) 0.5484(4) 0.056(4) Uani 1 1 d . .
H67 H -0.1412 0.0994 0.5210 0.067 Uiso 1 1 calc R U
C68 C -0.0677(7) 0.0653(7) 0.5701(5) 0.059(4) Uani 1 1 d . .
C69 C -0.0213(9) 0.0105(8) 0.5475(8) 0.085(5) Uani 1 1 d . .
H69 H 0.0022 -0.0194 0.5761 0.102 Uiso 1 1 calc R U
C70 C -0.0513(9) -0.0222(8) 0.5164(7) 0.081(5) Uani 1 1 d . .
H70 H -0.1021 0.0034 0.5116 0.097 Uiso 1 1 calc R U
C71 C -0.3369(7) -0.2116(5) 0.5775(4) 0.044(3) Uani 1 1 d . .
H71 H -0.3402 -0.1726 0.5839 0.052 Uiso 1 1 calc R U
C72 C -0.3984(7) -0.2837(5) 0.5794(5) 0.047(3) Uani 1 1 d . .
H72 H -0.4432 -0.2953 0.5859 0.056 Uiso 1 1 calc R U
C73 C -0.3270(10) -0.3246(6) 0.5631(6) 0.071(4) Uani 1 1 d . .
H73 H -0.3237 -0.3643 0.5586 0.085 Uiso 1 1 calc R U
C74 C -0.2621(8) -0.3087(7) 0.5538(6) 0.065(4) Uani 1 1 d . .
H74 H -0.2143 -0.3373 0.5428 0.078 Uiso 1 1 calc R U
C75 C -0.2651(7) -0.2514(7) 0.5601(5) 0.054(3) Uani 1 1 d . .
C76 C -0.1935(9) -0.2357(10) 0.5539(5) 0.077(5) Uani 1 1 d . .
H76 H -0.1497 -0.2690 0.5539 0.092 Uiso 1 1 calc R U
C77 C -0.1835(9) -0.1818(8) 0.5484(5) 0.072(4) Uani 1 1 d D .
H77 H -0.2260 -0.1480 0.5451 0.086 Uiso 1 1 calc R U
C78 C 0.2569(10) -0.4235(7) 0.6876(7) 0.080(5) Uani 1 1 d . .
H78 H 0.2918 -0.4521 0.7065 0.096 Uiso 1 1 calc R U
C79 C 0.2748(11) -0.3671(9) 0.6504(8) 0.097(6) Uani 1 1 d . .
H79 H 0.3219 -0.3587 0.6435 0.117 Uiso 1 1 calc R U
C80 C 0.2140(13) -0.3264(7) 0.6261(7) 0.084(5) Uani 1 1 d . .
H80 H 0.2233 -0.2900 0.6037 0.101 Uiso 1 1 calc R U
C81 C 0.1476(11) -0.3345(8) 0.6317(7) 0.083(5) Uani 1 1 d . .
C82 C 0.1365(10) -0.3865(7) 0.6671(6) 0.075(4) Uani 1 1 d . .
H82 H 0.0881 -0.3930 0.6752 0.089 Uiso 1 1 calc R U
C83 C 0.0831(10) -0.2911(8) 0.6078(6) 0.069(4) Uani 1 1 d . .
H83 H 0.0452 -0.3073 0.6060 0.083 Uiso 1 1 calc R U
C84 C 0.0764(11) -0.2354(9) 0.5901(6) 0.090(6) Uani 1 1 d . .
H84 H 0.1164 -0.2204 0.5897 0.108 Uiso 1 1 calc R U
C85 C 0.0125(9) -0.1910(9) 0.5700(5) 0.072(5) Uani 1 1 d . .
C86 C 0.0050(9) -0.1291(7) 0.5589(5) 0.063(4) Uani 1 1 d . .
H86 H 0.0425 -0.1150 0.5642 0.076 Uiso 1 1 calc R U
C87 C -0.0549(7) -0.0866(7) 0.5404(5) 0.058(4) Uani 1 1 d . .
C88 C -0.1101(8) -0.1089(9) 0.5344(5) 0.069(4) Uani 1 1 d . .
H88 H -0.1494 -0.0799 0.5201 0.083 Uiso 1 1 calc R U
C89 C -0.1143(9) -0.1677(9) 0.5469(5) 0.073(5) Uani 1 1 d D .
C90 C -0.0533(9) -0.2094(8) 0.5619(6) 0.073(4) Uani 1 1 d . .
H90 H -0.0508 -0.2512 0.5678 0.088 Uiso 1 1 calc R U
C91 C 0.3986(6) -0.1678(5) 0.2944(5) 0.045(3) Uani 1 1 d . .
H91 H 0.4242 -0.2088 0.2892 0.054 Uiso 1 1 calc R U
C92 C 0.4035(5) -0.0655(4) 0.2820(4) 0.029(2) Uani 1 1 d . .
H92 H 0.4322 -0.0369 0.2698 0.035 Uiso 1 1 calc R U
C93 C 0.3209(6) -0.1523(6) 0.3213(6) 0.054(3) Uani 1 1 d . .
H93 H 0.2937 -0.1820 0.3347 0.064 Uiso 1 1 calc R U
C94 C 0.2839(7) -0.0896(5) 0.3281(5) 0.052(3) Uani 1 1 d . .
H94 H 0.2315 -0.0777 0.3470 0.062 Uiso 1 1 calc R U
C95 C 0.3241(5) -0.0461(5) 0.3071(4) 0.034(2) Uani 1 1 d . .
C96 C -0.0883(5) 0.1856(5) 0.1760(4) 0.030(2) Uani 1 1 d . .
H96 H -0.0495 0.1493 0.1679 0.036 Uiso 1 1 calc R U
C97 C -0.1989(6) 0.2602(5) 0.1588(5) 0.040(3) Uani 1 1 d . .
H97 H -0.2354 0.2759 0.1380 0.048 Uiso 1 1 calc R U
C98 C -0.2049(7) 0.2909(6) 0.2006(6) 0.054(3) Uani 1 1 d . .
H98 H -0.2450 0.3265 0.2087 0.065 Uiso 1 1 calc R U
C99 C -0.1491(7) 0.2675(6) 0.2312(5) 0.049(3) Uani 1 1 d . .
H99 H -0.1524 0.2875 0.2605 0.059 Uiso 1 1 calc R U
C100 C -0.0894(6) 0.2152(4) 0.2185(4) 0.031(2) Uani 1 1 d . .
C101 C 0.2506(6) 0.4157(4) 0.2276(4) 0.034(2) Uani 1 1 d . .
H101 H 0.2143 0.4243 0.2072 0.041 Uiso 1 1 calc R U
C102 C 0.3477(8) 0.4422(6) 0.2448(5) 0.056(3) Uani 1 1 d . .
H102 H 0.3788 0.4686 0.2365 0.067 Uiso 1 1 calc R U
C103 C 0.3585(8) 0.3907(6) 0.2856(6) 0.063(4) Uani 1 1 d . .
H103 H 0.3949 0.3834 0.3056 0.076 Uiso 1 1 calc R U
C104 C 0.3153(8) 0.3514(5) 0.2959(5) 0.050(3) Uani 1 1 d . .
H104 H 0.3238 0.3158 0.3223 0.060 Uiso 1 1 calc R U
C105 C 0.2579(6) 0.3629(5) 0.2679(5) 0.038(2) Uani 1 1 d . .
C106 C 0.2101(6) 0.3224(4) 0.2751(4) 0.032(2) Uani 1 1 d . .
H106 H 0.1670 0.3389 0.2607 0.039 Uiso 1 1 calc R U
C107 C 0.2223(6) 0.2635(5) 0.3006(4) 0.035(2) Uani 1 1 d . .
H107 H 0.2621 0.2484 0.3185 0.042 Uiso 1 1 calc R U
C108 C 0.2139(6) 0.0479(4) 0.3181(4) 0.029(2) Uani 1 1 d . .
H108 H 0.1816 0.0221 0.3289 0.035 Uiso 1 1 calc R U
C109 C 0.2880(5) 0.0212(5) 0.3092(4) 0.033(2) Uani 1 1 d . .
H109 H 0.3204 0.0459 0.3038 0.040 Uiso 1 1 calc R U
C110 C -0.0262(5) 0.1902(5) 0.2446(4) 0.029(2) Uani 1 1 d . .
H110 H -0.0021 0.1480 0.2458 0.035 Uiso 1 1 calc R U
C111 C 0.0009(5) 0.2228(5) 0.2675(4) 0.029(2) Uani 1 1 d . .
H111 H -0.0275 0.2637 0.2711 0.034 Uiso 1 1 calc R U
C112 C 0.0717(5) 0.1994(4) 0.2875(4) 0.026(2) Uani 1 1 d . .
C113 C 0.1080(5) 0.2405(4) 0.2903(4) 0.029(2) Uani 1 1 d . .
H113 H 0.0844 0.2827 0.2835 0.034 Uiso 1 1 calc R U
C114 C 0.1792(5) 0.2208(4) 0.3029(4) 0.030(2) Uani 1 1 d . .
C115 C 0.2119(5) 0.1571(5) 0.3144(4) 0.031(2) Uani 1 1 d . .
H115 H 0.2591 0.1428 0.3235 0.037 Uiso 1 1 calc R U
C116 C 0.1762(5) 0.1151(4) 0.3127(3) 0.026(2) Uani 1 1 d . .
C117 C 0.1060(5) 0.1361(4) 0.3000(4) 0.027(2) Uani 1 1 d . .
H117 H 0.0810 0.1078 0.2998 0.033 Uiso 1 1 calc R U
C118 C 0.0140(5) 0.2046(5) 0.0256(4) 0.029(2) Uani 1 1 d . .
H118 H 0.0349 0.1643 0.0414 0.035 Uiso 1 1 calc R U
C119 C -0.0943(6) 0.2813(5) 0.0082(4) 0.038(2) Uani 1 1 d . .
H119 H -0.1471 0.2945 0.0111 0.046 Uiso 1 1 calc R U
C120 C -0.0494(6) 0.3223(5) -0.0197(4) 0.038(2) Uani 1 1 d . .
H120 H -0.0709 0.3625 -0.0351 0.045 Uiso 1 1 calc R U
C121 C 0.0309(6) 0.2993(5) -0.0231(4) 0.037(2) Uani 1 1 d . .
H121 H 0.0627 0.3253 -0.0410 0.044 Uiso 1 1 calc R U
C122 C 0.0624(6) 0.2403(5) -0.0010(4) 0.030(2) Uani 1 1 d . .
C123 C 0.4505(6) 0.4504(5) 0.0994(5) 0.041(3) Uani 1 1 d . .
H123 H 0.4645 0.4769 0.1143 0.049 Uiso 1 1 calc R U
C124 C 0.5070(7) 0.4027(6) 0.0739(5) 0.049(3) Uani 1 1 d . .
H124 H 0.5587 0.3975 0.0712 0.059 Uiso 1 1 calc R U
C125 C 0.4872(6) 0.3626(5) 0.0522(5) 0.048(3) Uani 1 1 d . .
H125 H 0.5253 0.3304 0.0347 0.057 Uiso 1 1 calc R U
C126 C 0.4073(6) 0.3711(4) 0.0569(4) 0.032(2) Uani 1 1 d . .
C127 C 0.3572(6) 0.4204(5) 0.0829(4) 0.034(2) Uani 1 1 d . .
H127 H 0.3050 0.4270 0.0866 0.041 Uiso 1 1 calc R U
C128 C 0.3796(6) 0.3299(5) 0.0387(4) 0.037(2) Uani 1 1 d . .
H128 H 0.3295 0.3453 0.0345 0.045 Uiso 1 1 calc R U
C129 C 0.4163(6) 0.2732(5) 0.0272(4) 0.037(2) Uani 1 1 d . .
H129 H 0.4689 0.2595 0.0250 0.045 Uiso 1 1 calc R U
C130 C 0.4937(5) -0.1632(5) 0.1384(4) 0.030(2) Uani 1 1 d . .
H130 H 0.5029 -0.2047 0.1540 0.035 Uiso 1 1 calc R U
C131 C 0.4598(5) -0.1407(5) 0.0922(4) 0.034(2) Uani 1 1 d . .
H131 H 0.4469 -0.1678 0.0771 0.041 Uiso 1 1 calc R U
C132 C 0.4460(5) -0.0802(5) 0.0697(4) 0.031(2) Uani 1 1 d . .
H132 H 0.4238 -0.0659 0.0392 0.038 Uiso 1 1 calc R U
C133 C 0.4648(5) -0.0391(5) 0.0919(4) 0.029(2) Uani 1 1 d . .
C134 C 0.4997(5) -0.0641(4) 0.1370(4) 0.027(2) Uani 1 1 d . .
H134 H 0.5144 -0.0380 0.1518 0.032 Uiso 1 1 calc R U
C135 C 0.4466(5) 0.0288(4) 0.0724(4) 0.030(2) Uani 1 1 d . .
H135 H 0.4705 0.0512 0.0837 0.036 Uiso 1 1 calc R U
C136 C 0.3990(5) 0.0597(5) 0.0403(4) 0.033(2) Uani 1 1 d . .
H136 H 0.3793 0.0361 0.0265 0.040 Uiso 1 1 calc R U
C137 C 0.1464(6) 0.2137(5) -0.0017(4) 0.033(2) Uani 1 1 d . .
H137 H 0.1629 0.1710 0.0080 0.040 Uiso 1 1 calc R U
C138 C 0.1979(6) 0.2424(5) -0.0141(4) 0.034(2) Uani 1 1 d . .
H138 H 0.1855 0.2836 -0.0307 0.040 Uiso 1 1 calc R U
C139 C 0.2735(5) 0.2163(5) -0.0045(4) 0.031(2) Uani 1 1 d . .
C140 C 0.3057(6) 0.1509(5) 0.0069(4) 0.032(2) Uani 1 1 d . .
H140 H 0.2810 0.1240 0.0031 0.038 Uiso 1 1 calc R U
C141 C 0.3737(5) 0.1274(4) 0.0237(4) 0.027(2) Uani 1 1 d . .
C142 C 0.4099(5) 0.1678(4) 0.0294(4) 0.028(2) Uani 1 1 d . .
H142 H 0.4546 0.1518 0.0418 0.034 Uiso 1 1 calc R U
C143 C 0.3820(5) 0.2298(5) 0.0175(4) 0.032(2) Uani 1 1 d . .
C144 C 0.3143(6) 0.2542(5) -0.0019(4) 0.032(2) Uani 1 1 d . .
H144 H 0.2972 0.2966 -0.0131 0.039 Uiso 1 1 calc R U
N1 N -0.0207(5) 0.1675(5) 0.7620(4) 0.043(2) Uani 1 1 d . .
N1N N 0.3279(12) -0.2521(9) 0.1147(7) 0.106(6) Uani 1 1 d . .
N2 N 0.0347(5) 0.1936(6) 0.6420(4) 0.055(3) Uani 1 1 d . .
N2N N 0.0777(7) -0.0337(6) 0.6988(6) 0.071(3) Uani 1 1 d . .
N3 N -0.6089(7) -0.0993(7) 0.6464(5) 0.090(4) Uani 1 1 d . .
N3N N 0.0434(8) 0.4379(7) 0.3185(7) 0.079(4) Uani 1 1 d . .
N4 N -0.5196(5) -0.1250(4) 0.5371(3) 0.039(2) Uani 1 1 d . .
N4N N -0.2717(9) 0.7338(8) 0.4229(5) 0.078(4) Uani 1 1 d . .
N5 N 0.1196(6) -0.5778(5) 0.7917(4) 0.057(3) Uani 1 1 d . .
N5N N 0.4053(9) 0.0290(9) 0.3871(7) 0.096(5) Uani 1 1 d D .
N6 N 0.1952(7) -0.5562(6) 0.6762(5) 0.073(3) Uani 1 1 d . .
N6N N 0.1417(7) 0.4770(9) 0.0839(6) 0.084(4) Uani 1 1 d . .
N7 N -0.0808(6) 0.1391(5) 0.6290(4) 0.049(2) Uani 1 1 d . .
N7N N 0.0784(6) 0.0283(5) 0.1021(4) 0.050(2) Uani 1 1 d . .
N8 N -0.1411(5) 0.1214(4) 0.7484(3) 0.036(2) Uani 1 1 d . .
N8N N 0.5543(8) 0.0334(7) 0.2034(5) 0.069(3) Uani 1 1 d . .
N9 N -0.4025(5) -0.2261(4) 0.5858(3) 0.0344(19) Uani 1 1 d . .
N9N N 0.0457(6) 0.2517(5) -0.1390(4) 0.046(2) Uani 1 1 d . .
N10 N -0.4950(5) -0.2046(4) 0.6974(3) 0.041(2) Uani 1 1 d . .
N11 N 0.1138(5) -0.4541(4) 0.8094(4) 0.041(2) Uani 1 1 d . .
N12 N 0.1899(10) -0.4313(7) 0.6925(6) 0.096(4) Uani 1 1 d . .
N13 N 0.5902(5) -0.1783(4) 0.3032(3) 0.037(2) Uani 1 1 d . .
N14 N 0.6655(5) -0.1814(4) 0.1864(3) 0.0348(19) Uani 1 1 d . .
N15 N 0.4391(5) -0.1254(4) 0.2751(3) 0.0337(19) Uani 1 1 d . .
N16 N 0.5125(4) -0.1235(4) 0.1594(3) 0.0274(17) Uani 1 1 d . .
N17 N -0.1943(5) 0.1074(4) 0.1267(3) 0.041(2) Uani 1 1 d . .
N18 N -0.1151(5) 0.1234(4) 0.0114(3) 0.036(2) Uani 1 1 d . .
N19 N -0.1423(4) 0.2078(4) 0.1460(3) 0.0319(18) Uani 1 1 d . .
N20 N -0.0638(4) 0.2239(4) 0.0308(3) 0.0305(18) Uani 1 1 d . .
N21 N 0.2939(5) 0.4552(4) 0.2168(4) 0.038(2) Uani 1 1 d . .
N22 N 0.3752(5) 0.4597(4) 0.1034(4) 0.039(2) Uani 1 1 d . .
N23 N 0.2867(6) 0.5910(4) 0.0797(4) 0.043(2) Uani 1 1 d . .
N24 N 0.2032(5) 0.5865(4) 0.1955(4) 0.044(2) Uani 1 1 d . .
O1R O 0.3352(9) -0.2886(6) 0.1663(6) 0.116(4) Uani 1 1 d . .
O1T O 0.5335(14) -0.5001(10) 0.4200(10) 0.211(10) Uani 1 1 d . .
O2R O 0.3972(10) -0.2577(7) 0.0788(7) 0.127(5) Uani 1 1 d . .
O2T O 0.5287(9) -0.3769(7) 0.3913(6) 0.122(5) Uani 1 1 d . .
O3R O 0.2771(8) -0.2224(5) 0.0992(7) 0.108(5) Uani 1 1 d . .
O3T O 0.5971(10) -0.3421(6) 0.2709(6) 0.131(5) Uani 1 1 d . .
O4R O 0.0265(9) -0.0479(6) 0.6893(6) 0.124(5) Uani 1 1 d . .
O4T O 0.8582(5) -0.0880(4) 0.1142(4) 0.059(2) Uani 1 1 d . .
O5R O 0.1370(9) -0.0726(7) 0.7051(7) 0.140(6) Uani 1 1 d . .
O5T O 0.5120(10) -0.3491(9) 0.1258(7) 0.163(7) Uani 1 1 d . .
O6R O 0.0710(7) 0.0197(6) 0.7007(6) 0.094(4) Uani 1 1 d . .
O6T O 0.4771(10) -0.2925(5) 0.2224(6) 0.124(5) Uani 1 1 d . .
O7R O 0.0309(10) 0.3928(7) 0.3494(12) 0.244(15) Uani 1 1 d . .
O7T O 0.1443(18) -0.3908(13) 0.3829(10) 0.269(15) Uani 1 1 d . .
O8R O 0.0314(9) 0.4519(9) 0.2727(6) 0.138(6) Uani 1 1 d . .
O8T O 0.1917(11) -0.2958(7) 0.3211(6) 0.138(6) Uani 1 1 d . .
O9R O 0.0723(7) 0.4697(6) 0.3337(5) 0.091(3) Uani 1 1 d . .
O9T O 0.7458(5) -0.0504(4) 0.2128(4) 0.065(2) Uani 1 1 d . .
O10R O -0.2630(11) 0.6832(8) 0.4183(6) 0.143(7) Uani 1 1 d . .
O10T O 0.0308(10) -0.4018(7) 0.3500(6) 0.141(6) Uani 1 1 d . .
O11R O -0.2197(13) 0.7542(11) 0.4090(8) 0.187(9) Uani 1 1 d . .
O11T O 0.2692(6) -0.0967(5) 0.0658(5) 0.080(3) Uani 1 1 d . .
O12R O -0.3380(8) 0.7642(8) 0.4374(5) 0.135(6) Uani 1 1 d . .
O12T O 0.3514(6) -0.0460(5) -0.0327(4) 0.082(3) Uani 1 1 d . .
O13R O 0.4182(8) -0.0258(5) 0.4032(4) 0.092(4) Uani 1 1 d . .
O13T O 0.2202(6) 0.0516(4) -0.0321(4) 0.071(3) Uani 1 1 d . .
O14R O 0.4304(10) 0.0441(8) 0.3320(8) 0.160(7) Uani 1 1 d D .
O14T O -0.2153(5) -0.0414(4) 0.3049(4) 0.066(2) Uani 1 1 d . .
O15R O 0.3574(12) 0.0707(8) 0.4126(10) 0.238(15) Uani 1 1 d D .
O15T O 0.3338(8) 0.4484(7) -0.2215(6) 0.115(4) Uani 1 1 d . .
O16R O 0.1012(13) 0.5029(17) 0.0651(9) 0.35(3) Uani 1 1 d . .
O16T O -0.4373(6) 0.1387(6) 0.0907(4) 0.082(3) Uani 1 1 d . .
O17R O 0.1591(9) 0.4805(14) 0.1215(7) 0.215(13) Uani 1 1 d . .
O17T O -0.8002(11) -0.0513(10) 0.5407(8) 0.174(8) Uani 1 1 d . .
O18R O 0.1817(8) 0.4218(6) 0.0737(8) 0.128(6) Uani 1 1 d . .
O18T O 0.1807(9) 0.4050(5) -0.0366(5) 0.107(4) Uani 1 1 d . .
O19R O 0.1081(6) -0.0271(4) 0.0964(4) 0.066(2) Uani 1 1 d . .
O19T O -1.0945(9) 0.6222(8) 0.4413(9) 0.168(8) Uani 1 1 d . .
O20R O 0.1124(7) 0.0674(5) 0.0718(4) 0.081(3) Uani 1 1 d . .
O20T O 0.2681(11) 0.0469(8) 0.5181(8) 0.162(7) Uani 1 1 d . .
O21R O 0.0211(7) 0.0461(6) 0.1376(8) 0.136(6) Uani 1 1 d . .
O21T O 0.8231(13) 0.1450(11) 0.3820(13) 0.250(14) Uani 1 1 d . .
O22R O 0.5790(6) -0.0226(5) 0.2194(4) 0.073(3) Uani 1 1 d . .
O22T O -0.3643(6) 0.2284(5) 0.0308(4) 0.083(3) Uani 1 1 d . .
O23R O 0.4917(8) 0.0521(5) 0.1929(7) 0.115(5) Uani 1 1 d . .
O23T O 0.2918(6) 0.0985(6) 0.5939(5) 0.093(4) Uani 1 1 d . .
O24R O 0.5911(13) 0.0682(10) 0.2016(7) 0.190(10) Uani 1 1 d . .
O24T O 0.6512(14) 0.2122(11) 0.5415(11) 0.211(10) Uani 1 1 d . .
O25R O 0.0277(5) 0.2020(4) -0.1144(3) 0.053(2) Uani 1 1 d . .
O25T O -0.2818(6) 0.2838(5) 0.0509(4) 0.080(3) Uani 1 1 d . .
O26R O 0.1141(5) 0.2518(5) -0.1495(4) 0.072(3) Uani 1 1 d . .
O26T O 0.6312(11) 0.3057(9) 0.6006(8) 0.166(7) Uani 1 1 d . .
O27R O -0.0061(5) 0.2993(4) -0.1522(4) 0.059(2) Uani 1 1 d . .
O27T O -0.3468(10) 0.3905(12) 0.1411(9) 0.236(13) Uani 1 1 d . .
O28T O 0.5488(11) 0.4950(13) 0.3071(15) 0.33(2) Uani 1 1 d . .
O29T O 0.4399(8) 0.5558(5) 0.1838(7) 0.114(4) Uani 1 1 d . .
O30T O 0.4020(11) 0.5564(10) 0.2944(8) 0.171(7) Uani 1 1 d . .
O31T O 0.3398(13) 0.6898(9) 0.3025(8) 0.177(8) Uani 1 1 d . .
O32T O -0.4088(8) 0.6479(6) 0.4676(5) 0.101(4) Uani 1 1 d . .
Pd1 Pd -0.05230(5) 0.15473(4) 0.69511(3) 0.0409(2) Uani 1 1 d . .
Pd2 Pd -0.50644(5) -0.16521(4) 0.61707(3) 0.0390(2) Uani 1 1 d . .
Pd3 Pd 0.15662(6) -0.50484(4) 0.74347(4) 0.0520(3) Uani 1 1 d . .
Pd4 Pd 0.55147(4) -0.15196(3) 0.23090(3) 0.02851(19) Uani 1 1 d . .
Pd5 Pd -0.12966(4) 0.16682(4) 0.07858(3) 0.02939(19) Uani 1 1 d . .
Pd6 Pd 0.29000(5) 0.52313(4) 0.14915(3) 0.0350(2) Uani 1 1 d . .

loop_
_atom_site_aniso_label
_atom_site_aniso_U_11
_atom_site_aniso_U_22
_atom_site_aniso_U_33
_atom_site_aniso_U_23
_atom_site_aniso_U_13
_atom_site_aniso_U_12
C1 0.099(13) 0.17(2) 0.144(17) -0.141(17) -0.080(13) 0.065(13)
C2 0.097(11) 0.084(10) 0.047(8) -0.006(7) -0.036(8) -0.045(9)
C3 0.191(15) 0.37(3) 0.049(6) -0.048(11) 0.012(8) -0.243(18)
C4 0.191(15) 0.37(3) 0.049(6) -0.048(11) 0.012(8) -0.243(18)
C5 0.083(12) 0.115(16) 0.142(18) 0.052(14) -0.006(12) -0.055(12)
C6 0.046(8) 0.140(15) 0.046(8) -0.001(9) 0.007(6) -0.040(9)
C7 0.104(11) 0.082(10) 0.049(8) 0.030(7) -0.040(8) -0.063(9)
C8 0.072(8) 0.081(9) 0.035(6) 0.006(6) -0.030(6) -0.039(7)
C9 0.113(14) 0.105(14) 0.061(10) -0.019(9) -0.048(10) 0.038(11)
C10 0.056(8) 0.100(12) 0.055(9) -0.010(8) -0.022(7) 0.017(8)
C11 0.110(17) 0.28(4) 0.35(4) -0.27(4) -0.14(2) 0.11(2)
C12 0.050(5) 0.135(10) 0.051(5) -0.021(6) -0.005(4) 0.017(6)
C13 0.103(13) 0.120(15) 0.073(11) -0.050(11) -0.025(10) -0.011(11)
C14 0.106(15) 0.127(17) 0.084(13) -0.033(12) 0.030(11) -0.032(13)
C15 0.19(2) 0.065(11) 0.093(13) -0.046(10) 0.007(14) -0.060(13)
C16 0.23(2) 0.095(13) 0.064(10) -0.046(9) 0.043(13) -0.121(16)
C17 0.069(9) 0.062(9) 0.091(11) -0.010(8) -0.006(8) -0.022(8)
C18 0.070(10) 0.096(12) 0.070(10) -0.005(9) -0.017(8) -0.020(9)
C19 0.044(7) 0.044(7) 0.052(7) -0.019(6) 0.005(5) -0.010(5)
C20 0.036(6) 0.063(8) 0.033(6) -0.010(5) 0.007(5) -0.028(6)
C21 0.033(6) 0.093(10) 0.032(6) -0.010(6) -0.008(5) -0.003(6)
C22 0.040(7) 0.082(10) 0.051(8) -0.030(7) -0.015(6) 0.018(7)
C23 0.066(8) 0.062(8) 0.036(6) -0.019(6) -0.017(6) -0.014(7)
C24 0.080(10) 0.077(10) 0.045(7) 0.010(7) -0.026(7) -0.035(8)
C25 0.058(7) 0.034(6) 0.056(7) 0.009(5) -0.023(6) -0.022(6)
C26 0.081(9) 0.056(8) 0.048(7) 0.010(6) -0.040(7) -0.033(7)
C27 0.052(7) 0.040(7) 0.063(8) 0.009(6) -0.020(6) -0.004(6)
C28 0.058(8) 0.041(7) 0.072(9) -0.005(6) -0.016(7) -0.007(6)
C29 0.086(11) 0.050(8) 0.081(10) -0.022(7) -0.028(9) 0.002(8)
C30 0.062(9) 0.064(9) 0.069(9) -0.022(7) 0.012(7) -0.013(7)
C31 0.054(7) 0.063(8) 0.050(7) -0.017(6) -0.026(6) -0.004(6)
C32 0.062(8) 0.047(7) 0.058(8) -0.022(6) -0.036(6) 0.010(6)
C33 0.174(18) 0.182(19) 0.041(8) -0.031(10) 0.005(10) -0.149(17)
C34 0.130(10) 0.110(9) 0.065(6) -0.045(6) 0.039(6) -0.095(8)
C35 0.044(7) 0.087(11) 0.088(11) -0.007(8) 0.009(7) -0.040(8)
C36 0.116(13) 0.085(11) 0.113(13) 0.085(11) -0.083(12) -0.061(11)
C37 0.027(5) 0.050(7) 0.028(5) -0.017(5) -0.005(4) -0.004(5)
C38 0.046(7) 0.060(8) 0.043(7) -0.010(6) -0.016(5) -0.013(6)
C39 0.037(6) 0.050(8) 0.067(8) -0.026(6) -0.001(6) -0.008(6)
C40 0.038(6) 0.074(9) 0.038(6) -0.017(6) 0.010(5) -0.016(6)
C41 0.038(6) 0.043(6) 0.028(5) -0.017(5) -0.008(4) -0.007(5)
C42 0.036(6) 0.049(7) 0.018(5) -0.012(4) -0.002(4) -0.012(5)
C43 0.030(5) 0.051(7) 0.018(5) -0.012(4) -0.007(4) 0.006(5)
C44 0.050(7) 0.044(7) 0.075(9) -0.027(6) -0.029(7) 0.006(6)
C45 0.054(8) 0.064(9) 0.071(9) -0.023(7) -0.041(7) 0.014(7)
C46 0.071(9) 0.056(8) 0.061(8) -0.026(6) -0.045(7) 0.009(7)
C47 0.045(6) 0.046(7) 0.036(6) 0.001(5) -0.014(5) -0.016(5)
C48 0.044(6) 0.026(5) 0.036(6) -0.004(4) -0.016(5) -0.008(5)
C49 0.035(6) 0.055(7) 0.034(6) -0.001(5) -0.013(5) -0.014(5)
C50 0.033(5) 0.040(6) 0.033(6) -0.010(5) -0.010(4) 0.003(5)
C51 0.060(8) 0.102(11) 0.049(7) 0.006(7) -0.030(6) -0.042(8)
C52 0.084(10) 0.103(12) 0.055(8) 0.029(8) -0.035(8) -0.068(9)
C53 0.065(8) 0.085(10) 0.042(7) 0.012(7) -0.039(6) -0.021(8)
C54 0.033(5) 0.066(8) 0.018(5) 0.006(5) -0.005(4) -0.017(5)
C55 0.035(5) 0.049(7) 0.025(5) 0.002(5) -0.008(4) -0.014(5)
C56 0.035(5) 0.043(6) 0.016(5) 0.002(4) -0.002(4) -0.009(5)
C57 0.035(6) 0.045(6) 0.028(5) 0.008(5) -0.003(4) -0.015(5)
C58 0.035(6) 0.042(6) 0.023(5) 0.009(4) -0.006(4) -0.013(5)
C59 0.027(5) 0.041(6) 0.019(5) 0.000(4) -0.001(4) -0.009(5)
C60 0.037(6) 0.056(7) 0.014(5) 0.006(4) 0.000(4) -0.004(5)
C61 0.025(5) 0.048(6) 0.008(4) -0.010(4) -0.004(3) -0.003(4)
C62 0.029(5) 0.048(6) 0.013(4) -0.006(4) 0.002(4) -0.017(5)
C63 0.029(5) 0.050(7) 0.021(5) -0.001(4) -0.007(4) -0.007(5)
C64 0.037(6) 0.096(11) 0.036(6) -0.012(7) -0.006(5) -0.029(7)
C65 0.056(8) 0.110(12) 0.042(7) -0.006(7) -0.015(6) -0.039(8)
C66 0.060(8) 0.092(11) 0.054(8) -0.001(8) -0.030(7) -0.027(8)
C67 0.039(6) 0.122(12) 0.023(6) -0.006(7) -0.004(5) -0.050(8)
C68 0.047(7) 0.102(11) 0.034(6) -0.028(7) -0.001(5) -0.025(7)
C69 0.083(11) 0.093(12) 0.109(13) -0.040(10) -0.064(10) -0.008(9)
C70 0.065(9) 0.098(12) 0.106(13) -0.023(10) -0.041(9) -0.031(9)
C71 0.058(7) 0.040(6) 0.029(6) -0.005(5) -0.004(5) -0.014(6)
C72 0.061(8) 0.045(7) 0.048(7) -0.001(5) -0.035(6) -0.016(6)
C73 0.104(12) 0.039(7) 0.092(11) -0.021(7) -0.075(10) 0.006(8)
C74 0.061(9) 0.074(10) 0.066(9) -0.043(8) -0.034(7) 0.013(7)
C75 0.043(7) 0.082(10) 0.033(6) -0.021(6) -0.005(5) -0.005(7)
C76 0.074(10) 0.145(16) 0.032(7) -0.034(8) 0.003(6) -0.060(11)
C77 0.086(11) 0.091(12) 0.026(6) -0.003(7) -0.006(7) -0.022(9)
C78 0.087(11) 0.051(9) 0.083(11) -0.019(8) 0.014(9) -0.023(8)
C79 0.078(11) 0.099(14) 0.108(14) -0.046(12) 0.023(11) -0.042(11)
C80 0.135(17) 0.047(9) 0.076(11) -0.009(8) -0.031(11) -0.027(10)
C81 0.093(13) 0.076(12) 0.069(10) -0.032(9) 0.023(9) -0.039(10)
C82 0.094(12) 0.065(10) 0.049(8) 0.000(7) -0.021(8) -0.006(9)
C83 0.093(11) 0.072(11) 0.053(8) -0.020(7) -0.008(8) -0.039(9)
C84 0.125(15) 0.101(14) 0.045(8) -0.025(9) 0.034(9) -0.077(12)
C85 0.064(9) 0.126(15) 0.026(6) -0.006(8) -0.019(6) -0.024(10)
C86 0.085(10) 0.078(10) 0.032(6) -0.016(6) 0.014(7) -0.055(9)
C87 0.037(6) 0.104(11) 0.044(7) -0.008(7) -0.016(6) -0.032(7)
C88 0.073(9) 0.134(14) 0.023(6) -0.017(7) 0.002(6) -0.066(10)
C89 0.072(10) 0.130(15) 0.028(7) 0.001(8) -0.009(6) -0.054(11)
C90 0.071(10) 0.079(10) 0.055(8) -0.015(8) 0.021(8) -0.033(9)
C91 0.038(6) 0.041(6) 0.049(7) -0.007(5) 0.003(5) -0.016(5)
C92 0.035(5) 0.025(5) 0.028(5) -0.009(4) -0.010(4) -0.004(4)
C93 0.033(6) 0.043(7) 0.078(9) -0.003(6) -0.009(6) -0.011(5)
C94 0.038(6) 0.033(6) 0.068(8) -0.007(6) 0.001(6) -0.005(5)
C95 0.026(5) 0.038(6) 0.029(5) -0.005(4) -0.006(4) 0.001(4)
C96 0.023(5) 0.031(5) 0.034(5) -0.008(4) -0.006(4) -0.002(4)
C97 0.036(6) 0.032(6) 0.059(7) -0.018(5) -0.024(5) 0.002(5)
C98 0.045(7) 0.043(7) 0.070(8) -0.030(6) -0.019(6) 0.013(6)
C99 0.048(7) 0.057(8) 0.047(7) -0.026(6) -0.017(5) -0.003(6)
C100 0.034(5) 0.031(5) 0.026(5) 0.000(4) -0.008(4) -0.010(4)
C101 0.040(6) 0.022(5) 0.038(6) -0.001(4) -0.014(5) -0.005(4)
C102 0.069(8) 0.063(8) 0.058(8) 0.002(6) -0.029(7) -0.042(7)
C103 0.088(10) 0.052(8) 0.085(10) 0.023(7) -0.067(8) -0.044(7)
C104 0.080(9) 0.044(7) 0.043(7) 0.007(5) -0.038(6) -0.025(6)
C105 0.043(6) 0.035(6) 0.046(6) -0.014(5) -0.018(5) -0.012(5)
C106 0.031(5) 0.030(6) 0.042(6) -0.012(5) -0.012(4) -0.011(4)
C107 0.030(5) 0.041(6) 0.042(6) -0.009(5) -0.013(5) -0.017(5)
C108 0.039(6) 0.032(5) 0.020(5) -0.001(4) -0.007(4) -0.015(5)
C109 0.028(5) 0.039(6) 0.033(5) -0.005(4) 0.000(4) -0.018(5)
C110 0.029(5) 0.034(5) 0.024(5) -0.008(4) -0.006(4) -0.007(4)
C111 0.022(5) 0.033(5) 0.027(5) -0.009(4) -0.002(4) -0.004(4)
C112 0.025(5) 0.035(6) 0.016(4) -0.002(4) -0.001(4) -0.010(4)
C113 0.030(5) 0.029(5) 0.023(5) -0.008(4) -0.005(4) -0.002(4)
C114 0.034(5) 0.033(6) 0.022(5) -0.001(4) -0.008(4) -0.011(4)
C115 0.027(5) 0.042(6) 0.016(4) -0.007(4) 0.002(4) -0.007(4)
C116 0.038(5) 0.030(5) 0.011(4) -0.004(4) -0.004(4) -0.012(4)
C117 0.031(5) 0.034(6) 0.019(4) -0.015(4) 0.002(4) -0.014(4)
C118 0.031(5) 0.036(6) 0.022(5) -0.002(4) -0.013(4) -0.008(4)
C119 0.035(6) 0.048(7) 0.042(6) -0.011(5) -0.017(5) -0.015(5)
C120 0.041(6) 0.038(6) 0.044(6) 0.000(5) -0.026(5) -0.014(5)
C121 0.038(6) 0.044(7) 0.036(6) -0.011(5) -0.004(5) -0.023(5)
C122 0.034(5) 0.039(6) 0.024(5) -0.005(4) -0.015(4) -0.012(5)
C123 0.042(6) 0.044(7) 0.049(7) 0.004(5) -0.029(5) -0.019(5)
C124 0.038(6) 0.056(8) 0.059(8) -0.005(6) -0.012(6) -0.022(6)
C125 0.034(6) 0.043(7) 0.058(7) 0.002(6) -0.006(5) -0.012(5)
C126 0.035(5) 0.027(5) 0.034(5) 0.001(4) -0.014(4) -0.008(4)
C127 0.028(5) 0.034(6) 0.032(5) 0.006(4) -0.013(4) 0.000(5)
C128 0.031(5) 0.030(6) 0.038(6) 0.006(5) -0.007(4) -0.004(5)
C129 0.034(5) 0.039(6) 0.036(6) -0.006(5) -0.010(5) -0.006(5)
C130 0.027(5) 0.037(6) 0.021(5) -0.008(4) 0.002(4) -0.011(4)
C131 0.031(5) 0.046(7) 0.031(5) -0.017(5) 0.001(4) -0.019(5)
C132 0.018(4) 0.044(6) 0.034(5) -0.006(5) -0.009(4) -0.008(4)
C133 0.020(4) 0.040(6) 0.028(5) -0.012(4) -0.004(4) -0.007(4)
C134 0.026(5) 0.037(6) 0.024(5) -0.001(4) -0.008(4) -0.017(4)
C135 0.030(5) 0.028(5) 0.032(5) -0.013(4) 0.002(4) -0.010(4)
C136 0.028(5) 0.048(6) 0.023(5) -0.008(4) -0.005(4) -0.010(5)
C137 0.055(6) 0.029(5) 0.017(5) -0.002(4) -0.011(4) -0.014(5)
C138 0.040(6) 0.040(6) 0.025(5) -0.003(4) -0.013(4) -0.012(5)
C139 0.029(5) 0.043(6) 0.017(5) -0.001(4) -0.007(4) -0.006(5)
C140 0.040(6) 0.040(6) 0.019(5) -0.007(4) -0.005(4) -0.016(5)
C141 0.023(5) 0.033(5) 0.020(5) -0.004(4) -0.004(4) -0.002(4)
C142 0.022(5) 0.027(5) 0.024(5) -0.003(4) -0.002(4) 0.003(4)
C143 0.029(5) 0.040(6) 0.024(5) -0.010(4) -0.006(4) -0.003(5)
C144 0.041(6) 0.030(5) 0.019(5) -0.002(4) -0.006(4) -0.006(5)
N1 0.042(5) 0.060(6) 0.035(5) -0.019(5) -0.012(4) -0.012(5)
N1N 0.127(15) 0.137(16) 0.073(11) -0.018(11) -0.001(11) -0.084(14)
N2 0.042(5) 0.090(8) 0.043(6) -0.023(6) 0.002(5) -0.034(6)
N2N 0.072(8) 0.053(8) 0.106(10) 0.004(7) -0.047(7) -0.029(7)
N3 0.050(5) 0.135(10) 0.051(5) -0.021(6) -0.005(4) 0.017(6)
N3N 0.074(9) 0.070(9) 0.087(10) -0.035(8) -0.011(8) -0.009(7)
N4 0.039(5) 0.055(6) 0.024(4) -0.006(4) -0.016(4) -0.007(4)
N4N 0.079(10) 0.099(11) 0.046(7) -0.016(7) -0.006(7) -0.017(9)
N5 0.065(7) 0.047(6) 0.055(6) -0.013(5) -0.005(5) -0.018(5)
N5N 0.097(11) 0.118(14) 0.085(11) -0.022(11) -0.059(9) -0.006(11)
N6 0.080(8) 0.069(8) 0.060(7) -0.036(6) 0.012(6) -0.022(7)
N6N 0.043(7) 0.140(14) 0.071(9) -0.025(9) -0.027(6) -0.010(8)
N7 0.040(5) 0.072(7) 0.041(5) -0.018(5) 0.002(4) -0.028(5)
N7N 0.059(7) 0.047(7) 0.054(6) -0.010(5) -0.028(5) -0.014(6)
N8 0.031(5) 0.050(6) 0.030(4) -0.015(4) -0.005(4) -0.013(4)
N8N 0.088(9) 0.085(10) 0.060(7) -0.017(7) -0.019(7) -0.055(9)
N9 0.041(5) 0.029(5) 0.037(5) 0.002(4) -0.017(4) -0.012(4)
N9N 0.056(6) 0.058(7) 0.034(5) -0.019(5) -0.008(5) -0.026(6)
N10 0.038(5) 0.058(6) 0.023(4) 0.009(4) -0.005(4) -0.024(5)
N11 0.041(5) 0.043(5) 0.046(5) -0.013(4) -0.015(4) -0.011(4)
N12 0.130(10) 0.110(9) 0.065(6) -0.045(6) 0.039(6) -0.095(8)
N13 0.034(5) 0.052(6) 0.019(4) -0.006(4) -0.006(3) -0.007(4)
N14 0.032(4) 0.048(5) 0.023(4) -0.004(4) -0.005(3) -0.013(4)
N15 0.034(4) 0.041(5) 0.019(4) -0.004(4) 0.000(3) -0.009(4)
N16 0.026(4) 0.033(5) 0.023(4) -0.010(3) -0.007(3) -0.002(3)
N17 0.055(6) 0.056(6) 0.025(4) 0.001(4) -0.012(4) -0.036(5)
N18 0.047(5) 0.044(5) 0.029(4) 0.000(4) -0.016(4) -0.026(4)
N19 0.029(4) 0.037(5) 0.030(4) -0.007(4) -0.006(4) -0.011(4)
N20 0.029(4) 0.040(5) 0.028(4) -0.002(4) -0.009(3) -0.018(4)
N21 0.046(5) 0.027(5) 0.044(5) -0.002(4) -0.023(4) -0.008(4)
N22 0.045(5) 0.030(5) 0.044(5) 0.001(4) -0.019(4) -0.009(4)
N23 0.057(6) 0.025(5) 0.047(5) 0.010(4) -0.023(5) -0.012(4)
N24 0.049(6) 0.035(5) 0.047(6) -0.011(4) -0.013(4) -0.005(4)
O1R 0.167(14) 0.096(9) 0.091(9) -0.017(8) -0.038(9) -0.039(9)
O1T 0.24(2) 0.163(18) 0.22(2) -0.054(16) 0.019(19) -0.104(17)
O2R 0.158(14) 0.128(12) 0.126(12) -0.004(10) -0.052(11) -0.073(11)
O2T 0.127(11) 0.117(11) 0.115(11) -0.012(8) -0.010(9) -0.050(9)
O3R 0.120(10) 0.067(7) 0.165(13) -0.020(8) -0.111(11) 0.012(7)
O3T 0.191(15) 0.106(10) 0.108(10) -0.025(8) -0.002(10) -0.086(11)
O4R 0.180(14) 0.106(10) 0.149(12) 0.028(8) -0.097(11) -0.100(10)
O4T 0.050(5) 0.066(6) 0.064(6) -0.017(4) -0.006(4) -0.026(4)
O5R 0.128(12) 0.129(12) 0.167(14) -0.077(11) -0.092(11) 0.049(10)
O5T 0.136(13) 0.195(17) 0.097(11) 0.002(11) -0.009(9) -0.004(12)
O6R 0.094(8) 0.079(8) 0.128(10) -0.040(7) -0.048(7) -0.013(6)
O6T 0.195(15) 0.064(7) 0.103(10) -0.017(7) -0.031(10) -0.028(9)
O7R 0.117(13) 0.062(9) 0.43(4) -0.004(15) 0.077(17) -0.031(9)
O7T 0.32(3) 0.25(3) 0.16(2) -0.056(19) -0.05(2) 0.04(2)
O8R 0.151(13) 0.222(18) 0.090(10) -0.019(11) -0.059(10) -0.090(13)
O8T 0.211(17) 0.108(11) 0.100(10) -0.049(8) -0.024(10) -0.042(11)
O9R 0.101(9) 0.087(8) 0.090(8) -0.023(7) -0.028(7) -0.025(7)
O9T 0.054(5) 0.083(7) 0.066(6) -0.022(5) -0.002(4) -0.034(5)
O10R 0.201(17) 0.112(12) 0.103(11) -0.069(9) 0.006(10) -0.034(11)
O10T 0.154(13) 0.121(12) 0.108(11) -0.047(9) 0.022(10) -0.022(10)
O11R 0.21(2) 0.24(2) 0.130(14) 0.013(14) 0.006(13) -0.171(19)
O11T 0.067(6) 0.093(8) 0.084(7) -0.011(6) -0.028(5) -0.020(6)
O12R 0.096(9) 0.197(15) 0.064(7) -0.033(9) -0.047(7) 0.058(10)
O12T 0.079(7) 0.107(8) 0.076(7) -0.006(6) -0.035(6) -0.036(6)
O13R 0.134(10) 0.052(6) 0.064(7) 0.005(5) -0.030(7) 0.002(6)
O13T 0.094(7) 0.057(6) 0.079(7) -0.004(5) -0.033(6) -0.035(5)
O14R 0.157(15) 0.128(13) 0.189(19) 0.068(13) -0.079(14) -0.063(12)
O14T 0.055(5) 0.065(6) 0.072(6) -0.006(5) -0.013(5) -0.017(5)
O15R 0.28(3) 0.115(13) 0.40(4) -0.16(2) -0.24(3) 0.067(15)
O15T 0.096(9) 0.129(11) 0.122(11) -0.032(9) -0.037(8) -0.018(8)
O16R 0.143(17) 0.54(5) 0.145(17) -0.04(2) -0.060(14) 0.22(3)
O16T 0.059(6) 0.122(9) 0.074(7) -0.010(6) -0.020(5) -0.038(6)
O17R 0.082(10) 0.48(4) 0.099(12) -0.099(18) -0.013(9) -0.072(16)
O17T 0.179(17) 0.212(19) 0.179(17) -0.042(15) -0.125(15) -0.030(14)
O18R 0.076(8) 0.079(9) 0.202(17) -0.019(10) -0.007(9) -0.018(7)
O18T 0.181(13) 0.052(6) 0.095(8) -0.008(6) -0.067(9) -0.013(7)
O19R 0.081(6) 0.060(6) 0.062(6) -0.025(5) -0.009(5) -0.022(5)
O19T 0.110(11) 0.168(15) 0.24(2) -0.129(15) 0.027(12) -0.053(11)
O20R 0.131(9) 0.059(6) 0.075(7) 0.014(5) -0.056(7) -0.042(6)
O20T 0.159(15) 0.125(13) 0.186(17) -0.028(12) -0.083(13) 0.021(11)
O21R 0.059(7) 0.094(9) 0.226(17) -0.088(11) 0.023(9) -0.002(7)
O21T 0.19(2) 0.24(2) 0.41(4) -0.20(3) -0.04(2) -0.102(18)
O22R 0.081(7) 0.065(7) 0.084(7) -0.020(6) -0.048(6) -0.003(5)
O22T 0.091(7) 0.065(6) 0.072(7) -0.007(5) -0.028(6) 0.007(6)
O23R 0.118(10) 0.073(8) 0.162(13) -0.039(8) -0.088(10) 0.028(7)
O23T 0.052(6) 0.123(9) 0.087(8) 0.020(7) -0.013(5) -0.031(6)
O24R 0.31(2) 0.27(2) 0.123(12) 0.072(13) -0.114(14) -0.26(2)
O24T 0.25(2) 0.20(2) 0.25(2) -0.033(18) -0.18(2) -0.044(18)
O25R 0.062(5) 0.057(5) 0.052(5) -0.006(4) -0.017(4) -0.030(4)
O25T 0.077(6) 0.085(7) 0.077(7) 0.041(6) -0.049(6) -0.029(6)
O26R 0.041(5) 0.081(7) 0.081(7) -0.014(5) 0.007(5) -0.020(5)
O26T 0.180(17) 0.188(18) 0.147(15) -0.058(13) -0.044(13) -0.047(14)
O27R 0.061(5) 0.050(5) 0.071(6) -0.011(4) -0.029(5) -0.009(5)
O27T 0.114(13) 0.34(3) 0.20(2) -0.10(2) -0.115(14) 0.113(16)
O28T 0.099(14) 0.29(3) 0.46(5) 0.18(3) -0.05(2) -0.067(17)
O29T 0.117(10) 0.072(8) 0.167(13) -0.001(8) -0.044(9) -0.050(7)
O30T 0.177(17) 0.204(19) 0.158(16) -0.018(14) -0.078(14) -0.060(15)
O31T 0.27(2) 0.166(16) 0.156(15) -0.014(13) -0.087(16) -0.119(17)
O32T 0.143(11) 0.112(9) 0.061(7) -0.012(6) -0.026(7) -0.056(8)
Pd1 0.0333(4) 0.0664(6) 0.0285(4) -0.0156(4) -0.0042(3) -0.0190(4)
Pd2 0.0324(4) 0.0589(6) 0.0225(4) -0.0011(4) -0.0084(3) -0.0108(4)
Pd3 0.0544(6) 0.0486(6) 0.0517(6) -0.0210(4) -0.0035(4) -0.0135(5)
Pd4 0.0264(4) 0.0327(4) 0.0246(4) -0.0060(3) -0.0049(3) -0.0063(3)
Pd5 0.0279(4) 0.0377(4) 0.0265(4) -0.0024(3) -0.0118(3) -0.0112(3)
Pd6 0.0386(4) 0.0274(4) 0.0398(5) -0.0017(3) -0.0157(4) -0.0073(3)

loop_
_atom_type_symbol
_atom_type_description
_atom_type_scat_dispersion_real
_atom_type_scat_dispersion_imag
_atom_type_scat_source
C C 0.0033 0.0016 'International Tables Vol C Tables 4.2.6.8 and 6.1.1.4'
N N 0.0061 0.0033 'International Tables Vol C Tables 4.2.6.8 and 6.1.1.4'
O O 0.0106 0.0060 'International Tables Vol C Tables 4.2.6.8 and 6.1.1.4'
Pd Pd -0.9988 1.0072 'International Tables Vol C Tables 4.2.6.8 and 6.1.1.4'
H H 0.0000 0.0000 'International Tables Vol C Tables 4.2.6.8 and 6.1.1.4'

loop_
_geom_angle_atom_site_label_1
_geom_angle_atom_site_label_2
_geom_angle_atom_site_label_3
_geom_angle
_geom_angle_site_symmetry_1
_geom_angle_site_symmetry_3
N1 C1 H1A 109.5 . .
N1 C1 H1B 109.5 . .
H1A C1 H1B 109.5 . .
N1 C1 H1C 109.5 . .
H1A C1 H1C 109.5 . .
H1B C1 H1C 109.5 . .
N1 C2 H2A 109.5 . .
N1 C2 H2B 109.5 . .
H2A C2 H2B 109.5 . .
N1 C2 H2C 109.5 . .
H2A C2 H2C 109.5 . .
H2B C2 H2C 109.5 . .
C4 C3 N1 122.1(13) . .
C4 C3 H3A 106.8 . .
N1 C3 H3A 106.8 . .
C4 C3 H3B 106.8 . .
N1 C3 H3B 106.8 . .
H3A C3 H3B 106.7 . .
C3 C4 N2 120.6(14) . .
C3 C4 H4A 107.2 . .
N2 C4 H4A 107.2 . .
C3 C4 H4B 107.2 . .
N2 C4 H4B 107.2 . .
H4A C4 H4B 106.8 . .
N2 C5 H5A 109.5 . .
N2 C5 H5B 109.5 . .
H5A C5 H5B 109.5 . .
N2 C5 H5C 109.5 . .
H5A C5 H5C 109.5 . .
H5B C5 H5C 109.5 . .
N2 C6 H6A 109.5 . .
N2 C6 H6B 109.5 . .
H6A C6 H6B 109.5 . .
N2 C6 H6C 109.5 . .
H6A C6 H6C 109.5 . .
H6B C6 H6C 109.5 . .
N4 C7 H7A 109.5 . .
N4 C7 H7B 109.5 . .
H7A C7 H7B 109.5 . .
N4 C7 H7C 109.5 . .
H7A C7 H7C 109.5 . .
H7B C7 H7C 109.5 . .
N4 C8 H8A 109.5 . .
N4 C8 H8B 109.5 . .
H8A C8 H8B 109.5 . .
N4 C8 H8C 109.5 . .
H8A C8 H8C 109.5 . .
H8B C8 H8C 109.5 . .
C10 C9 N4 116.2(13) . .
C10 C9 H9A 108.2 . .
N4 C9 H9A 108.2 . .
C10 C9 H9B 108.2 . .
N4 C9 H9B 108.2 . .
H9A C9 H9B 107.4 . .
C9 C10 N3 114.8(12) . .
C9 C10 H10A 108.6 . .
N3 C10 H10A 108.6 . .
C9 C10 H10B 108.6 . .
N3 C10 H10B 108.6 . .
H10A C10 H10B 107.6 . .
N3 C11 H11A 109.5 . .
N3 C11 H11B 109.5 . .
H11A C11 H11B 109.5 . .
N3 C11 H11C 109.5 . .
H11A C11 H11C 109.5 . .
H11B C11 H11C 109.5 . .
N3 C12 H12A 109.5 . .
N3 C12 H12B 109.5 . .
H12A C12 H12B 109.5 . .
N3 C12 H12C 109.5 . .
H12A C12 H12C 109.5 . .
H12B C12 H12C 109.5 . .
N6 C13 H13A 109.5 . .
N6 C13 H13B 109.5 . .
H13A C13 H13B 109.5 . .
N6 C13 H13C 109.5 . .
H13A C13 H13C 109.5 . .
H13B C13 H13C 109.5 . .
N6 C14 H14A 109.5 . .
N6 C14 H14B 109.5 . .
H14A C14 H14B 109.5 . .
N6 C14 H14C 109.5 . .
H14A C14 H14C 109.5 . .
H14B C14 H14C 109.5 . .
C16 C15 N6 117.0(16) . .
C16 C15 H15A 108.1 . .
N6 C15 H15A 108.1 . .
C16 C15 H15B 108.1 . .
N6 C15 H15B 108.1 . .
H15A C15 H15B 107.3 . .
C15 C16 N5 108.6(13) . .
C15 C16 H16A 110.0 . .
N5 C16 H16A 110.0 . .
C15 C16 H16B 110.0 . .
N5 C16 H16B 110.0 . .
H16A C16 H16B 108.3 . .
N5 C17 H17A 109.5 . .
N5 C17 H17B 109.5 . .
H17A C17 H17B 109.5 . .
N5 C17 H17C 109.5 . .
H17A C17 H17C 109.5 . .
H17B C17 H17C 109.5 . .
N5 C18 H18A 109.5 . .
N5 C18 H18B 109.5 . .
H18A C18 H18B 109.5 . .
N5 C18 H18C 109.5 . .
H18A C18 H18C 109.5 . .
H18B C18 H18C 109.5 . .
N14 C19 H19A 109.5 . .
N14 C19 H19B 109.5 . .
H19A C19 H19B 109.5 . .
N14 C19 H19C 109.5 . .
H19A C19 H19C 109.5 . .
H19B C19 H19C 109.5 . .
N14 C20 H20A 109.5 . .
N14 C20 H20B 109.5 . .
H20A C20 H20B 109.5 . .
N14 C20 H20C 109.5 . .
H20A C20 H20C 109.5 . .
H20B C20 H20C 109.5 . .
C22 C21 N14 113.3(10) . .
C22 C21 H21A 108.9 . .
N14 C21 H21A 108.9 . .
C22 C21 H21B 108.9 . .
N14 C21 H21B 108.9 . .
H21A C21 H21B 107.7 . .
C21 C22 N13 110.9(10) . .
C21 C22 H22A 109.5 . .
N13 C22 H22A 109.5 . .
C21 C22 H22B 109.5 . .
N13 C22 H22B 109.5 . .
H22A C22 H22B 108.1 . .
N13 C23 H23A 109.5 . .
N13 C23 H23B 109.5 . .
H23A C23 H23B 109.5 . .
N13 C23 H23C 109.5 . .
H23A C23 H23C 109.5 . .
H23B C23 H23C 109.5 . .
N13 C24 H24A 109.5 . .
N13 C24 H24B 109.5 . .
H24A C24 H24B 109.5 . .
N13 C24 H24C 109.5 . .
H24A C24 H24C 109.5 . .
H24B C24 H24C 109.5 . .
N23 C25 H25A 109.5 . .
N23 C25 H25B 109.5 . .
H25A C25 H25B 109.5 . .
N23 C25 H25C 109.5 . .
H25A C25 H25C 109.5 . .
H25B C25 H25C 109.5 . .
N23 C26 H26A 109.5 . .
N23 C26 H26B 109.5 . .
H26A C26 H26B 109.5 . .
N23 C26 H26C 109.5 . .
H26A C26 H26C 109.5 . .
H26B C26 H26C 109.5 . .
N23 C27 C28 110.2(10) . .
N23 C27 H27A 109.6 . .
C28 C27 H27A 109.6 . .
N23 C27 H27B 109.6 . .
C28 C27 H27B 109.6 . .
H27A C27 H27B 108.1 . .
C27 C28 N24 108.8(10) . .
C27 C28 H28A 109.9 . .
N24 C28 H28A 109.9 . .
C27 C28 H28B 109.9 . .
N24 C28 H28B 109.9 . .
H28A C28 H28B 108.3 . .
N24 C29 H29A 109.5 . .
N24 C29 H29B 109.5 . .
H29A C29 H29B 109.5 . .
N24 C29 H29C 109.5 . .
H29A C29 H29C 109.5 . .
H29B C29 H29C 109.5 . .
N24 C30 H30A 109.5 . .
N24 C30 H30B 109.5 . .
H30A C30 H30B 109.5 . .
N24 C30 H30C 109.5 . .
H30A C30 H30C 109.5 . .
H30B C30 H30C 109.5 . .
N18 C31 H31A 109.5 . .
N18 C31 H31B 109.5 . .
H31A C31 H31B 109.5 . .
N18 C31 H31C 109.5 . .
H31A C31 H31C 109.5 . .
H31B C31 H31C 109.5 . .
N18 C32 H32A 109.5 . .
N18 C32 H32B 109.5 . .
H32A C32 H32B 109.5 . .
N18 C32 H32C 109.5 . .
H32A C32 H32C 109.5 . .
H32B C32 H32C 109.5 . .
C34 C33 N18 118.0(12) . .
C34 C33 H33A 107.8 . .
N18 C33 H33A 107.8 . .
C34 C33 H33B 107.8 . .
N18 C33 H33B 107.8 . .
H33A C33 H33B 107.1 . .
C33 C34 N17 122.7(12) . .
C33 C34 H34A 106.7 . .
N17 C34 H34A 106.7 . .
C33 C34 H34B 106.7 . .
N17 C34 H34B 106.7 . .
H34A C34 H34B 106.6 . .
N17 C35 H35A 109.5 . .
N17 C35 H35B 109.5 . .
H35A C35 H35B 109.5 . .
N17 C35 H35C 109.5 . .
H35A C35 H35C 109.5 . .
H35B C35 H35C 109.5 . .
N17 C36 H36A 109.5 . .
N17 C36 H36B 109.5 . .
H36A C36 H36B 109.5 . .
N17 C36 H36C 109.5 . .
H36A C36 H36C 109.5 . .
H36B C36 H36C 109.5 . .
N8 C37 C41 123.7(9) . .
N8 C37 H37 118.1 . .
C41 C37 H37 118.1 . .
C39 C38 N8 121.8(12) . .
C39 C38 H38 119.1 . .
N8 C38 H38 119.1 . .
C38 C39 C40 118.5(11) . .
C38 C39 H39 120.7 . .
C40 C39 H39 120.7 . .
C41 C40 C39 119.8(10) . .
C41 C40 H40 120.1 . .
C39 C40 H40 120.1 . .
C40 C41 C37 116.7(10) . .
C40 C41 C42 122.0(10) . .
C37 C41 C42 121.2(9) . .
C43 C42 C41 125.8(10) . .
C43 C42 H42 117.1 . .
C41 C42 H42 117.1 . .
C42 C43 C61 127.9(9) . .
C42 C43 H43 116.0 . .
C61 C43 H43 116.0 . .
N11 C44 C45 123.0(11) . .
N11 C44 H44 118.5 . .
C45 C44 H44 118.5 . .
C44 C45 C46 116.6(11) . .
C44 C45 H45 121.7 . .
C46 C45 H45 121.7 . .
C47 C46 C45 121.1(11) . .
C47 C46 H46 119.4 . .
C45 C46 H46 119.4 . .
C46 C47 C48 116.2(10) . .
C46 C47 C49 124.5(11) . .
C48 C47 C49 119.2(10) . .
N11 C48 C47 123.1(10) . .
N11 C48 H48 118.5 . .
C47 C48 H48 118.5 . .
C50 C49 C47 126.4(10) . .
C50 C49 H49 116.8 . .
C47 C49 H49 116.8 . .
C49 C50 C63 124.6(10) . .
C49 C50 H50 117.7 . .
C63 C50 H50 117.7 . .
N10 C51 C52 122.2(11) . .
N10 C51 H51 118.9 . .
C52 C51 H51 118.9 . .
C51 C52 C53 117.0(12) . .
C51 C52 H52 121.5 . .
C53 C52 H52 121.5 . .
C54 C53 C52 122.4(11) . .
C54 C53 H53 118.8 . .
C52 C53 H53 118.8 . .
C53 C54 C56 126.2(10) . .
C53 C54 C55 115.3(10) . .
C56 C54 C55 118.5(9) . .
N10 C55 C54 123.1(10) . .
N10 C55 H55 118.4 . .
C54 C55 H55 118.4 . .
C57 C56 C54 126.0(10) . .
C57 C56 H56 117.0 . .
C54 C56 H56 117.0 . .
C56 C57 C59 126.7(10) . .
C56 C57 H57 116.6 . .
C59 C57 H57 116.6 . .
C59 C58 C63 121.4(10) . .
C59 C58 H58 119.3 . .
C63 C58 H58 119.3 . .
C60 C59 C58 118.4(10) . .
C60 C59 C57 120.5(9) . .
C58 C59 C57 121.0(10) . .
C59 C60 C61 122.6(10) . .
C59 C60 H60 118.7 . .
C61 C60 H60 118.7 . .
C62 C61 C60 116.3(9) . .
C62 C61 C43 125.3(9) . .
C60 C61 C43 118.2(9) . .
C63 C62 C61 122.3(9) . .
C63 C62 H62 118.9 . .
C61 C62 H62 118.9 . .
C62 C63 C58 118.9(9) . .
C62 C63 C50 119.4(9) . .
C58 C63 C50 121.4(10) . .
N7 C64 C68 123.8(13) . .
N7 C64 H64 118.1 . .
C68 C64 H64 118.1 . .
N7 C65 C66 123.1(15) . .
N7 C65 H65 118.5 . .
C66 C65 H65 118.5 . .
C65 C66 C67 117.8(14) . .
C65 C66 H66 121.1 . .
C67 C66 H66 121.1 . .
C68 C67 C66 122.4(11) . .
C68 C67 H67 118.8 . .
C66 C67 H67 118.8 . .
C67 C68 C69 124.9(12) . .
C67 C68 C64 113.4(13) . .
C69 C68 C64 120.9(13) . .
C68 C69 C70 121.7(13) . .
C68 C69 C70 113.9(14) . 2_556
C70 C69 C70 89.2(12) . 2_556
C68 C69 H69 110.1 . .
C70 C69 H69 110.1 . .
C70 C69 H69 110.1 2_556 .
C87 C70 C69 118.0(14) . .
C87 C70 C69 118.1(13) . 2_556
C69 C70 C69 90.8(12) . 2_556
C87 C70 H70 109.5 . .
C69 C70 H70 109.5 . .
C69 C70 H70 109.5 2_556 .
N9 C71 C75 122.9(11) . .
N9 C71 H71 118.6 . .
C75 C71 H71 118.6 . .
N9 C72 C73 118.8(11) . .
N9 C72 H72 120.6 . .
C73 C72 H72 120.6 . .
C74 C73 C72 121.3(12) . .
C74 C73 H73 119.4 . .
C72 C73 H73 119.4 . .
C75 C74 C73 120.7(12) . .
C75 C74 H74 119.6 . .
C73 C74 H74 119.6 . .
C74 C75 C71 117.2(12) . .
C74 C75 C76 120.4(13) . .
C71 C75 C76 122.1(13) . .
C77 C76 C75 128.8(17) . .
C77 C76 H76 115.6 . .
C75 C76 H76 115.6 . .
C76 C77 C89 127.8(17) . .
C76 C77 H77 116.1 . .
C89 C77 H77 116.1 . .
N12 C78 C79 116.9(18) . .
N12 C78 H78 121.6 . .
C79 C78 H78 121.6 . .
C80 C79 C78 114.9(16) . .
C80 C79 H79 122.5 . .
C78 C79 H79 122.5 . .
C81 C80 C79 127.4(17) . .
C81 C80 H80 116.3 . .
C79 C80 H80 116.3 . .
C80 C81 C82 113(2) . .
C80 C81 C83 127.4(16) . .
C82 C81 C83 119.4(17) . .
C81 C82 N12 126.5(18) . .
C81 C82 H82 116.7 . .
N12 C82 H82 116.7 . .
C84 C83 C81 125.0(17) . .
C84 C83 H83 117.5 . .
C81 C83 H83 117.5 . .
C83 C84 C85 126.7(18) . .
C83 C84 H84 116.7 . .
C85 C84 H84 116.7 . .
C86 C85 C84 122.3(15) . .
C86 C85 C90 114.5(14) . .
C84 C85 C90 123.2(16) . .
C87 C86 C85 123.3(14) . .
C87 C86 H86 118.4 . .
C85 C86 H86 118.4 . .
C86 C87 C88 116.7(15) . .
C86 C87 C70 120.8(11) . .
C88 C87 C70 121.2(13) . .
C89 C88 C87 127.8(16) . .
C89 C88 H88 116.1 . .
C87 C88 H88 116.1 . .
C90 C89 C88 114.9(14) . .
C90 C89 C77 124.2(17) . .
C88 C89 C77 120.6(16) . .
C89 C90 C85 122.5(15) . .
C89 C90 H90 118.7 . .
C85 C90 H90 118.7 . .
N15 C91 C93 122.0(11) . .
N15 C91 H91 119.0 . .
C93 C91 H91 119.0 . .
N15 C92 C95 120.7(9) . .
N15 C92 H92 119.6 . .
C95 C92 H92 119.6 . .
C91 C93 C94 117.5(11) . .
C91 C93 H93 121.3 . .
C94 C93 H93 121.3 . .
C95 C94 C93 120.7(10) . .
C95 C94 H94 119.6 . .
C93 C94 H94 119.6 . .
C94 C95 C92 118.6(9) . .
C94 C95 C109 123.8(9) . .
C92 C95 C109 117.6(9) . .
N19 C96 C100 122.1(9) . .
N19 C96 H96 119.0 . .
C100 C96 H96 119.0 . .
N19 C97 C98 123.1(10) . .
N19 C97 H97 118.4 . .
C98 C97 H97 118.4 . .
C97 C98 C99 118.1(10) . .
C97 C98 H98 120.9 . .
C99 C98 H98 120.9 . .
C100 C99 C98 120.6(10) . .
C100 C99 H99 119.7 . .
C98 C99 H99 119.7 . .
C99 C100 C96 117.8(9) . .
C99 C100 C110 124.8(9) . .
C96 C100 C110 117.4(9) . .
N21 C101 C105 122.8(9) . .
N21 C101 H101 118.6 . .
C105 C101 H101 118.6 . .
N21 C102 C103 121.9(10) . .
N21 C102 H102 119.0 . .
C103 C102 H102 119.0 . .
C104 C103 C102 118.9(11) . .
C104 C103 H103 120.6 . .
C102 C103 H103 120.6 . .
C103 C104 C105 121.5(11) . .
C103 C104 H104 119.2 . .
C105 C104 H104 119.2 . .
C101 C105 C104 116.0(9) . .
C101 C105 C106 118.5(9) . .
C104 C105 C106 125.5(10) . .
C107 C106 C105 125.9(9) . .
C107 C106 H106 117.0 . .
C105 C106 H106 117.0 . .
C106 C107 C114 126.2(9) . .
C106 C107 H107 116.9 . .
C114 C107 H107 116.9 . .
C109 C108 C116 126.4(9) . .
C109 C108 H108 116.8 . .
C116 C108 H108 116.8 . .
C108 C109 C95 124.3(9) . .
C108 C109 H109 117.9 . .
C95 C109 H109 117.9 . .
C111 C110 C100 125.5(9) . .
C111 C110 H110 117.3 . .
C100 C110 H110 117.3 . .
C110 C111 C112 125.7(9) . .
C110 C111 H111 117.1 . .
C112 C111 H111 117.1 . .
C113 C112 C117 118.7(8) . .
C113 C112 C111 119.4(9) . .
C117 C112 C111 121.8(8) . .
C112 C113 C114 121.9(9) . .
C112 C113 H113 119.1 . .
C114 C113 H113 119.1 . .
C113 C114 C115 117.5(9) . .
C113 C114 C107 122.6(9) . .
C115 C114 C107 119.7(9) . .
C116 C115 C114 121.7(9) . .
C116 C115 H115 119.1 . .
C114 C115 H115 119.1 . .
C115 C116 C117 119.3(9) . .
C115 C116 C108 122.3(9) . .
C117 C116 C108 118.1(8) . .
C116 C117 C112 120.9(8) . .
C116 C117 H117 119.5 . .
C112 C117 H117 119.5 . .
C122 C118 N20 124.1(9) . .
C122 C118 H118 118.0 . .
N20 C118 H118 118.0 . .
N20 C119 C120 121.9(9) . .
N20 C119 H119 119.1 . .
C120 C119 H119 119.1 . .
C119 C120 C121 116.5(10) . .
C119 C120 H120 121.7 . .
C121 C120 H120 121.7 . .
C122 C121 C120 121.7(9) . .
C122 C121 H121 119.2 . .
C120 C121 H121 119.2 . .
C118 C122 C121 117.3(9) . .
C118 C122 C137 118.3(9) . .
C121 C122 C137 124.4(9) . .
N22 C123 C124 121.6(10) . .
N22 C123 H123 119.2 . .
C124 C123 H123 119.2 . .
C123 C124 C125 119.9(10) . .
C123 C124 H124 120.0 . .
C125 C124 H124 120.0 . .
C124 C125 C126 119.3(11) . .
C124 C125 H125 120.3 . .
C126 C125 H125 120.3 . .
C127 C126 C125 114.8(10) . .
C127 C126 C128 121.2(9) . .
C125 C126 C128 124.0(10) . .
N22 C127 C126 126.8(9) . .
N22 C127 H127 116.6 . .
C126 C127 H127 116.6 . .
C129 C128 C126 128.1(10) . .
C129 C128 H128 115.9 . .
C126 C128 H128 115.9 . .
C128 C129 C143 125.9(10) . .
C128 C129 H129 117.0 . .
C143 C129 H129 117.0 . .
N16 C130 C131 119.1(9) . .
N16 C130 H130 120.4 . .
C131 C130 H130 120.4 . .
C132 C131 C130 120.4(9) . .
C132 C131 H131 119.8 . .
C130 C131 H131 119.8 . .
C131 C132 C133 120.4(9) . .
C131 C132 H132 119.8 . .
C133 C132 H132 119.8 . .
C132 C133 C134 116.8(9) . .
C132 C133 C135 123.8(9) . .
C134 C133 C135 119.4(8) . .
N16 C134 C133 122.8(8) . .
N16 C134 H134 118.6 . .
C133 C134 H134 118.6 . .
C136 C135 C133 125.1(9) . .
C136 C135 H135 117.5 . .
C133 C135 H135 117.5 . .
C135 C136 C141 127.4(9) . .
C135 C136 H136 116.3 . .
C141 C136 H136 116.3 . .
C138 C137 C122 128.0(10) . .
C138 C137 H137 116.0 . .
C122 C137 H137 116.0 . .
C137 C138 C139 125.3(10) . .
C137 C138 H138 117.3 . .
C139 C138 H138 117.3 . .
C144 C139 C138 120.2(9) . .
C144 C139 C140 118.1(9) . .
C138 C139 C140 121.6(9) . .
C141 C140 C139 120.1(9) . .
C141 C140 H140 120.0 . .
C139 C140 H140 120.0 . .
C142 C141 C140 119.5(9) . .
C142 C141 C136 123.5(8) . .
C140 C141 C136 116.8(9) . .
C143 C142 C141 121.8(9) . .
C143 C142 H142 119.1 . .
C141 C142 H142 119.1 . .
C142 C143 C144 119.1(9) . .
C142 C143 C129 122.5(9) . .
C144 C143 C129 118.3(9) . .
C139 C144 C143 121.1(9) . .
C139 C144 H144 119.4 . .
C143 C144 H144 119.4 . .
C2 N1 C3 107.4(15) . .
C2 N1 C1 110.3(13) . .
C3 N1 C1 109.0(16) . .
C2 N1 Pd1 113.5(7) . .
C3 N1 Pd1 105.2(8) . .
C1 N1 Pd1 111.2(8) . .
O3R N1N O2R 118.2(19) . .
O3R N1N O1R 132.9(19) . .
O2R N1N O1R 108.9(19) . .
C5 N2 C4 118.5(17) . .
C5 N2 C6 108.4(13) . .
C4 N2 C6 104.2(14) . .
C5 N2 Pd1 111.9(9) . .
C4 N2 Pd1 103.7(8) . .
C6 N2 Pd1 109.8(8) . .
O6R N2N O4R 120.5(14) . .
O6R N2N O5R 118.4(13) . .
O4R N2N O5R 121.0(15) . .
C12 N3 C10 107.3(13) . .
C12 N3 C11 102.0(19) . .
C10 N3 C11 117.5(19) . .
C12 N3 Pd2 115.4(12) . .
C10 N3 Pd2 106.4(9) . .
C11 N3 Pd2 108.6(11) . .
O7R N3N O8R 122(2) . .
O7R N3N O9R 119(2) . .
O8R N3N O9R 119.4(17) . .
C9 N4 C7 106.6(13) . .
C9 N4 C8 111.3(11) . .
C7 N4 C8 108.4(9) . .
C9 N4 Pd2 107.4(8) . .
C7 N4 Pd2 112.2(7) . .
C8 N4 Pd2 110.9(7) . .
O10R N4N O11R 121(2) . .
O10R N4N O12R 115(2) . .
O11R N4N O12R 124(2) . .
C18 N5 C17 109.2(11) . .
C18 N5 C16 109.6(14) . .
C17 N5 C16 107.0(12) . .
C18 N5 Pd3 110.1(9) . .
C17 N5 Pd3 113.6(8) . .
C16 N5 Pd3 107.3(8) . .
O15R N5N O13R 127(2) . .
O15R N5N O14R 115.4(17) . .
O13R N5N O14R 114.7(15) . .
C15 N6 C13 112.8(15) . .
C15 N6 C14 111.9(15) . .
C13 N6 C14 107.2(14) . .
C15 N6 Pd3 103.6(9) . .
C13 N6 Pd3 111.8(9) . .
C14 N6 Pd3 109.4(10) . .
O16R N6N O17R 134(3) . .
O16R N6N O18R 124(3) . .
O17R N6N O18R 102(2) . .
C64 N7 C65 119.6(11) . .
C64 N7 Pd1 116.8(9) . .
C65 N7 Pd1 123.3(9) . .
O21R N7N O19R 123.2(12) . .
O21R N7N O20R 117.2(12) . .
O19R N7N O20R 119.5(12) . .
C37 N8 C38 119.4(9) . .
C37 N8 Pd1 123.0(7) . .
C38 N8 Pd1 117.5(8) . .
O24R N8N O23R 122.1(18) . .
O24R N8N O22R 119.4(17) . .
O23R N8N O22R 118.5(12) . .
C71 N9 C72 119.0(10) . .
C71 N9 Pd2 119.5(7) . .
C72 N9 Pd2 121.1(7) . .
O26R N9N O27R 122.2(10) . .
O26R N9N O25R 118.2(11) . .
O27R N9N O25R 119.6(10) . .
C55 N10 C51 119.8(9) . .
C55 N10 Pd2 118.9(7) . .
C51 N10 Pd2 121.3(8) . .
C44 N11 C48 119.7(9) . .
C44 N11 Pd3 123.1(8) . .
C48 N11 Pd3 117.0(7) . .
C78 N12 C82 121.0(14) . .
C78 N12 Pd3 121.2(15) . .
C82 N12 Pd3 117.6(12) . .
C23 N13 C22 110.7(9) . .
C23 N13 C24 106.0(9) . .
C22 N13 C24 108.9(10) . .
C23 N13 Pd4 111.7(7) . .
C22 N13 Pd4 105.5(6) . .
C24 N13 Pd4 114.1(7) . .
C20 N14 C21 109.3(9) . .
C20 N14 C19 107.4(8) . .
C21 N14 C19 111.9(9) . .
C20 N14 Pd4 114.1(7) . .
C21 N14 Pd4 104.7(6) . .
C19 N14 Pd4 109.5(6) . .
C92 N15 C91 120.3(9) . .
C92 N15 Pd4 120.8(7) . .
C91 N15 Pd4 118.7(7) . .
C134 N16 C130 120.5(8) . .
C134 N16 Pd4 118.9(6) . .
C130 N16 Pd4 120.4(6) . .
C34 N17 C36 110.3(13) . .
C34 N17 C35 109.9(11) . .
C36 N17 C35 107.9(12) . .
C34 N17 Pd5 106.5(7) . .
C36 N17 Pd5 112.4(7) . .
C35 N17 Pd5 109.8(7) . .
C31 N18 C32 107.9(9) . .
C31 N18 C33 107.8(11) . .
C32 N18 C33 109.2(12) . .
C31 N18 Pd5 113.0(7) . .
C32 N18 Pd5 112.2(6) . .
C33 N18 Pd5 106.7(7) . .
C97 N19 C96 118.2(8) . .
C97 N19 Pd5 122.1(7) . .
C96 N19 Pd5 119.4(6) . .
C119 N20 C118 118.6(8) . .
C119 N20 Pd5 122.4(6) . .
C118 N20 Pd5 118.8(6) . .
C102 N21 C101 118.9(9) . .
C102 N21 Pd6 121.0(7) . .
C101 N21 Pd6 119.1(7) . .
C127 N22 C123 117.6(9) . .
C127 N22 Pd6 119.8(7) . .
C123 N22 Pd6 122.0(7) . .
C25 N23 C26 108.8(9) . .
C25 N23 C27 111.9(9) . .
C26 N23 C27 108.9(9) . .
C25 N23 Pd6 106.8(7) . .
C26 N23 Pd6 114.8(7) . .
C27 N23 Pd6 105.7(7) . .
C30 N24 C29 108.2(11) . .
C30 N24 C28 110.8(10) . .
C29 N24 C28 108.5(10) . .
C30 N24 Pd6 110.7(7) . .
C29 N24 Pd6 113.1(8) . .
C28 N24 Pd6 105.5(7) . .
N8 Pd1 N7 87.5(3) . .
N8 Pd1 N1 92.6(3) . .
N7 Pd1 N1 178.0(4) . .
N8 Pd1 N2 176.7(4) . .
N7 Pd1 N2 93.6(4) . .
N1 Pd1 N2 86.4(4) . .
N9 Pd2 N10 87.6(3) . .
N9 Pd2 N4 93.2(3) . .
N10 Pd2 N4 179.1(4) . .
N9 Pd2 N3 176.7(5) . .
N10 Pd2 N3 94.0(4) . .
N4 Pd2 N3 85.2(4) . .
N12 Pd3 N5 177.0(6) . .
N12 Pd3 N11 87.9(4) . .
N5 Pd3 N11 93.5(4) . .
N12 Pd3 N6 92.9(5) . .
N5 Pd3 N6 85.6(4) . .
N11 Pd3 N6 177.4(4) . .
N15 Pd4 N16 86.2(3) . .
N15 Pd4 N14 178.4(3) . .
N16 Pd4 N14 94.0(3) . .
N15 Pd4 N13 93.4(3) . .
N16 Pd4 N13 178.5(3) . .
N14 Pd4 N13 86.5(3) . .
N20 Pd5 N19 86.4(3) . .
N20 Pd5 N17 178.8(4) . .
N19 Pd5 N17 94.0(3) . .
N20 Pd5 N18 94.1(3) . .
N19 Pd5 N18 178.5(3) . .
N17 Pd5 N18 85.5(3) . .
N21 Pd6 N22 85.7(3) . .
N21 Pd6 N24 94.0(4) . .
N22 Pd6 N24 179.3(4) . .
N21 Pd6 N23 179.1(4) . .
N22 Pd6 N23 93.5(4) . .
N24 Pd6 N23 86.8(4) . .

loop_
_geom_bond_atom_site_label_1
_geom_bond_atom_site_label_2
_geom_bond_distance
_geom_bond_site_symmetry_2
C1 N1 1.464(17) .
C1 H1A 0.9600 .
C1 H1B 0.9600 .
C1 H1C 0.9600 .
C2 N1 1.437(16) .
C2 H2A 0.9600 .
C2 H2B 0.9600 .
C2 H2C 0.9600 .
C3 C4 1.29(2) .
C3 N1 1.441(17) .
C3 H3A 0.9700 .
C3 H3B 0.9700 .
C4 N2 1.479(18) .
C4 H4A 0.9700 .
C4 H4B 0.9700 .
C5 N2 1.41(2) .
C5 H5A 0.9600 .
C5 H5B 0.9600 .
C5 H5C 0.9600 .
C6 N2 1.493(18) .
C6 H6A 0.9600 .
C6 H6B 0.9600 .
C6 H6C 0.9600 .
C7 N4 1.472(15) .
C7 H7A 0.9600 .
C7 H7B 0.9600 .
C7 H7C 0.9600 .
C8 N4 1.471(15) .
C8 H8A 0.9600 .
C8 H8B 0.9600 .
C8 H8C 0.9600 .
C9 C10 1.42(2) .
C9 N4 1.458(18) .
C9 H9A 0.9700 .
C9 H9B 0.9700 .
C10 N3 1.451(18) .
C10 H10A 0.9700 .
C10 H10B 0.9700 .
C11 N3 1.45(3) .
C11 H11A 0.9600 .
C11 H11B 0.9600 .
C11 H11C 0.9600 .
C12 N3 1.38(2) .
C12 H12A 0.9600 .
C12 H12B 0.9600 .
C12 H12C 0.9600 .
C13 N6 1.46(2) .
C13 H13A 0.9600 .
C13 H13B 0.9600 .
C13 H13C 0.9600 .
C14 N6 1.52(2) .
C14 H14A 0.9600 .
C14 H14B 0.9600 .
C14 H14C 0.9600 .
C15 C16 1.40(2) .
C15 N6 1.44(2) .
C15 H15A 0.9700 .
C15 H15B 0.9700 .
C16 N5 1.524(17) .
C16 H16A 0.9700 .
C16 H16B 0.9700 .
C17 N5 1.528(17) .
C17 H17A 0.9600 .
C17 H17B 0.9600 .
C17 H17C 0.9600 .
C18 N5 1.495(18) .
C18 H18A 0.9600 .
C18 H18B 0.9600 .
C18 H18C 0.9600 .
C19 N14 1.519(14) .
C19 H19A 0.9600 .
C19 H19B 0.9600 .
C19 H19C 0.9600 .
C20 N14 1.471(13) .
C20 H20A 0.9600 .
C20 H20B 0.9600 .
C20 H20C 0.9600 .
C21 C22 1.428(17) .
C21 N14 1.496(14) .
C21 H21A 0.9700 .
C21 H21B 0.9700 .
C22 N13 1.492(14) .
C22 H22A 0.9700 .
C22 H22B 0.9700 .
C23 N13 1.455(14) .
C23 H23A 0.9600 .
C23 H23B 0.9600 .
C23 H23C 0.9600 .
C24 N13 1.504(15) .
C24 H24A 0.9600 .
C24 H24B 0.9600 .
C24 H24C 0.9600 .
C25 N23 1.461(14) .
C25 H25A 0.9600 .
C25 H25B 0.9600 .
C25 H25C 0.9600 .
C26 N23 1.482(15) .
C26 H26A 0.9600 .
C26 H26B 0.9600 .
C26 H26C 0.9600 .
C27 N23 1.486(15) .
C27 C28 1.482(18) .
C27 H27A 0.9700 .
C27 H27B 0.9700 .
C28 N24 1.547(15) .
C28 H28A 0.9700 .
C28 H28B 0.9700 .
C29 N24 1.476(17) .
C29 H29A 0.9600 .
C29 H29B 0.9600 .
C29 H29C 0.9600 .
C30 N24 1.441(16) .
C30 H30A 0.9600 .
C30 H30B 0.9600 .
C30 H30C 0.9600 .
C31 N18 1.452(14) .
C31 H31A 0.9600 .
C31 H31B 0.9600 .
C31 H31C 0.9600 .
C32 N18 1.459(15) .
C32 H32A 0.9600 .
C32 H32B 0.9600 .
C32 H32C 0.9600 .
C33 C34 1.297(19) .
C33 N18 1.498(16) .
C33 H33A 0.9700 .
C33 H33B 0.9700 .
C34 N17 1.445(16) .
C34 H34A 0.9700 .
C34 H34B 0.9700 .
C35 N17 1.501(16) .
C35 H35A 0.9600 .
C35 H35B 0.9600 .
C35 H35C 0.9600 .
C36 N17 1.466(15) .
C36 H36A 0.9600 .
C36 H36B 0.9600 .
C36 H36C 0.9600 .
C37 N8 1.322(14) .
C37 C41 1.389(14) .
C37 H37 0.9300 .
C38 C39 1.330(16) .
C38 N8 1.382(14) .
C38 H38 0.9300 .
C39 C40 1.446(18) .
C39 H39 0.9300 .
C40 C41 1.388(15) .
C40 H40 0.9300 .
C41 C42 1.436(15) .
C42 C43 1.345(14) .
C42 H42 0.9300 .
C43 C61 1.431(15) .
C43 H43 0.9300 .
C44 N11 1.306(14) .
C44 C45 1.389(17) .
C44 H44 0.9300 .
C45 C46 1.414(17) .
C45 H45 0.9300 .
C46 C47 1.376(15) .
C46 H46 0.9300 .
C47 C48 1.402(15) .
C47 C49 1.466(15) .
C48 N11 1.335(13) .
C48 H48 0.9300 .
C49 C50 1.289(15) .
C49 H49 0.9300 .
C50 C63 1.489(14) .
C50 H50 0.9300 .
C51 N10 1.329(15) .
C51 C52 1.367(17) .
C51 H51 0.9300 .
C52 C53 1.428(18) .
C52 H52 0.9300 .
C53 C54 1.325(17) .
C53 H53 0.9300 .
C54 C56 1.432(15) .
C54 C55 1.441(14) .
C55 N10 1.309(13) .
C55 H55 0.9300 .
C56 C57 1.312(14) .
C56 H56 0.9300 .
C57 C59 1.452(14) .
C57 H57 0.9300 .
C58 C59 1.370(14) .
C58 C63 1.394(14) .
C58 H58 0.9300 .
C59 C60 1.373(15) .
C60 C61 1.412(15) .
C60 H60 0.9300 .
C61 C62 1.390(13) .
C62 C63 1.372(15) .
C62 H62 0.9300 .
C64 N7 1.277(16) .
C64 C68 1.455(16) .
C64 H64 0.9300 .
C65 N7 1.341(17) .
C65 C66 1.343(18) .
C65 H65 0.9300 .
C66 C67 1.38(2) .
C66 H66 0.9300 .
C67 C68 1.382(19) .
C67 H67 0.9300 .
C68 C69 1.41(2) .
C69 C70 1.533(19) .
C69 C70 1.77(2) 2_556
C69 H69 0.9800 .
C70 C87 1.48(2) .
C70 C69 1.77(2) 2_556
C70 H70 0.9800 .
C71 N9 1.337(14) .
C71 C75 1.370(16) .
C71 H71 0.9300 .
C72 N9 1.354(14) .
C72 C73 1.369(19) .
C72 H72 0.9300 .
C73 C74 1.34(2) .
C73 H73 0.9300 .
C74 C75 1.352(19) .
C74 H74 0.9300 .
C75 C76 1.472(18) .
C76 C77 1.29(2) .
C76 H76 0.9300 .
C77 C89 1.443(15) .
C77 H77 0.9300 .
C78 N12 1.31(2) .
C78 C79 1.48(2) .
C78 H78 0.9300 .
C79 C80 1.44(3) .
C79 H79 0.9300 .
C80 C81 1.29(2) .
C80 H80 0.9300 .
C81 C82 1.35(2) .
C81 C83 1.50(2) .
C82 N12 1.39(2) .
C82 H82 0.9300 .
C83 C84 1.24(2) .
C83 H83 0.9300 .
C84 C85 1.45(2) .
C84 H84 0.9300 .
C85 C86 1.36(2) .
C85 C90 1.53(2) .
C86 C87 1.36(2) .
C86 H86 0.9300 .
C87 C88 1.375(17) .
C88 C89 1.34(2) .
C88 H88 0.9300 .
C89 C90 1.34(2) .
C90 H90 0.9300 .
C91 N15 1.351(13) .
C91 C93 1.373(15) .
C91 H91 0.9300 .
C92 N15 1.350(12) .
C92 C95 1.394(13) .
C92 H92 0.9300 .
C93 C94 1.412(16) .
C93 H93 0.9300 .
C94 C95 1.368(15) .
C94 H94 0.9300 .
C95 C109 1.486(14) .
C96 N19 1.360(12) .
C96 C100 1.387(14) .
C96 H96 0.9300 .
C97 N19 1.351(13) .
C97 C98 1.352(15) .
C97 H97 0.9300 .
C98 C99 1.398(16) .
C98 H98 0.9300 .
C99 C100 1.376(15) .
C99 H99 0.9300 .
C100 C110 1.440(13) .
C101 N21 1.350(13) .
C101 C105 1.388(14) .
C101 H101 0.9300 .
C102 N21 1.335(14) .
C102 C103 1.380(17) .
C102 H102 0.9300 .
C103 C104 1.346(16) .
C103 H103 0.9300 .
C104 C105 1.403(15) .
C104 H104 0.9300 .
C105 C106 1.453(14) .
C106 C107 1.340(14) .
C106 H106 0.9300 .
C107 C114 1.459(13) .
C107 H107 0.9300 .
C108 C109 1.304(14) .
C108 C116 1.476(13) .
C108 H108 0.9300 .
C109 H109 0.9300 .
C110 C111 1.347(13) .
C110 H110 0.9300 .
C111 C112 1.476(13) .
C111 H111 0.9300 .
C112 C113 1.371(13) .
C112 C117 1.398(13) .
C113 C114 1.393(13) .
C113 H113 0.9300 .
C114 C115 1.397(14) .
C115 C116 1.370(13) .
C115 H115 0.9300 .
C116 C117 1.374(13) .
C117 H117 0.9300 .
C118 C122 1.348(13) .
C118 N20 1.367(12) .
C118 H118 0.9300 .
C119 N20 1.330(13) .
C119 C120 1.397(14) .
C119 H119 0.9300 .
C120 C121 1.420(14) .
C120 H120 0.9300 .
C121 C122 1.359(14) .
C121 H121 0.9300 .
C122 C137 1.503(14) .
C123 N22 1.347(13) .
C123 C124 1.373(16) .
C123 H123 0.9300 .
C124 C125 1.377(17) .
C124 H124 0.9300 .
C125 C126 1.433(14) .
C125 H125 0.9300 .
C126 C127 1.364(14) .
C126 C128 1.447(15) .
C127 N22 1.321(13) .
C127 H127 0.9300 .
C128 C129 1.316(14) .
C128 H128 0.9300 .
C129 C143 1.463(14) .
C129 H129 0.9300 .
C130 N16 1.346(12) .
C130 C131 1.414(14) .
C130 H130 0.9300 .
C131 C132 1.352(14) .
C131 H131 0.9300 .
C132 C133 1.393(13) .
C132 H132 0.9300 .
C133 C134 1.403(13) .
C133 C135 1.489(14) .
C134 N16 1.329(12) .
C134 H134 0.9300 .
C135 C136 1.322(14) .
C135 H135 0.9300 .
C136 C141 1.477(14) .
C136 H136 0.9300 .
C137 C138 1.278(14) .
C137 H137 0.9300 .
C138 C139 1.438(14) .
C138 H138 0.9300 .
C139 C144 1.371(14) .
C139 C140 1.430(14) .
C140 C141 1.385(13) .
C140 H140 0.9300 .
C141 C142 1.385(14) .
C142 C143 1.352(14) .
C142 H142 0.9300 .
C143 C144 1.416(14) .
C144 H144 0.9300 .
N1 Pd1 2.061(8) .
N1N O3R 1.11(2) .
N1N O2R 1.32(2) .
N1N O1R 1.39(2) .
N2 Pd1 2.075(9) .
N2N O6R 1.213(14) .
N2N O4R 1.226(15) .
N2N O5R 1.218(16) .
N3 Pd2 2.073(12) .
N3N O7R 1.19(2) .
N3N O8R 1.190(18) .
N3N O9R 1.232(16) .
N4 Pd2 2.056(8) .
N4N O10R 1.155(18) .
N4N O11R 1.151(19) .
N4N O12R 1.205(17) .
N5 Pd3 2.020(10) .
N5N O15R 1.226(15) .
N5N O13R 1.202(18) .
N5N O14R 1.31(2) .
N6 Pd3 2.086(11) .
N6N O16R 0.985(18) .
N6N O17R 1.120(18) .
N6N O18R 1.289(19) .
N7 Pd1 2.039(10) .
N7N O21R 1.181(15) .
N7N O19R 1.241(13) .
N7N O20R 1.248(13) .
N8 Pd1 2.034(8) .
N8N O24R 1.213(15) .
N8N O23R 1.218(16) .
N8N O22R 1.237(16) .
N9 Pd2 2.045(9) .
N9N O26R 1.242(12) .
N9N O27R 1.270(13) .
N9N O25R 1.267(12) .
N10 Pd2 2.053(8) .
N11 Pd3 2.042(9) .
N12 Pd3 2.022(13) .
N13 Pd4 2.058(8) .
N14 Pd4 2.054(8) .
N15 Pd4 2.021(8) .
N16 Pd4 2.039(7) .
N17 Pd5 2.055(8) .
N18 Pd5 2.057(8) .
N19 Pd5 2.036(8) .
N20 Pd5 2.029(7) .
N21 Pd6 2.023(8) .
N22 Pd6 2.027(9) .
N23 Pd6 2.052(8) .
N24 Pd6 2.046(9) .

loop_
_geom_torsion_atom_site_label_1
_geom_torsion_atom_site_label_2
_geom_torsion_atom_site_label_3
_geom_torsion_atom_site_label_4
_geom_torsion
_geom_torsion_site_symmetry_1
_geom_torsion_site_symmetry_4
N1 C3 C4 N2 17(5) . .
N4 C9 C10 N3 37(3) . .
N6 C15 C16 N5 -50(3) . .
N14 C21 C22 N13 -51.0(16) . .
N23 C27 C28 N24 -54.3(13) . .
N18 C33 C34 N17 10(3) . .
N8 C38 C39 C40 -3.2(18) . .
C38 C39 C40 C41 3.3(18) . .
C39 C40 C41 C37 -2.1(16) . .
C39 C40 C41 C42 -178.8(10) . .
N8 C37 C41 C40 0.8(15) . .
N8 C37 C41 C42 177.5(9) . .
C40 C41 C42 C43 20.4(15) . .
C37 C41 C42 C43 -156.2(9) . .
C41 C42 C43 C61 175.3(9) . .
N11 C44 C45 C46 5(2) . .
C44 C45 C46 C47 -3(2) . .
C45 C46 C47 C48 1.2(19) . .
C45 C46 C47 C49 -175.0(12) . .
C46 C47 C48 N11 -1.2(16) . .
C49 C47 C48 N11 175.3(10) . .
C46 C47 C49 C50 25.9(18) . .
C48 C47 C49 C50 -150.2(11) . .
C47 C49 C50 C63 171.3(10) . .
N10 C51 C52 C53 -1(2) . .
C51 C52 C53 C54 -2(2) . .
C52 C53 C54 C56 -177.6(13) . .
C52 C53 C54 C55 5(2) . .
C53 C54 C55 N10 -5.5(17) . .
C56 C54 C55 N10 176.6(10) . .
C53 C54 C56 C57 30.3(18) . .
C55 C54 C56 C57 -152.0(10) . .
C54 C56 C57 C59 170.6(10) . .
C63 C58 C59 C60 -3.1(14) . .
C63 C58 C59 C57 174.1(9) . .
C56 C57 C59 C60 24.4(15) . .
C56 C57 C59 C58 -152.7(10) . .
C58 C59 C60 C61 3.2(14) . .
C57 C59 C60 C61 -174.0(8) . .
C59 C60 C61 C62 -2.0(13) . .
C59 C60 C61 C43 174.3(8) . .
C42 C43 C61 C62 19.5(15) . .
C42 C43 C61 C60 -156.4(9) . .
C60 C61 C62 C63 0.7(12) . .
C43 C61 C62 C63 -175.3(9) . .
C61 C62 C63 C58 -0.7(14) . .
C61 C62 C63 C50 172.5(8) . .
C59 C58 C63 C62 1.9(14) . .
C59 C58 C63 C50 -171.2(9) . .
C49 C50 C63 C62 -152.5(11) . .
C49 C50 C63 C58 20.6(16) . .
N7 C65 C66 C67 0(2) . .
C65 C66 C67 C68 -0.3(19) . .
C66 C67 C68 C69 -168.4(15) . .
C66 C67 C68 C64 1.3(17) . .
N7 C64 C68 C67 -1.9(17) . .
N7 C64 C68 C69 168.3(14) . .
C67 C68 C69 C70 -30(3) . .
C64 C68 C69 C70 161.2(15) . .
C67 C68 C69 C70 75.0(16) . 2_556
C64 C68 C69 C70 -94.0(15) . 2_556
C68 C69 C70 C87 -119.4(17) . .
C70 C69 C70 C87 122.7(17) 2_556 .
C68 C69 C70 C69 118(2) . 2_556
C70 C69 C70 C69 0.000(2) 2_556 2_556
N9 C72 C73 C74 0.2(19) . .
C72 C73 C74 C75 0(2) . .
C73 C74 C75 C71 1.4(19) . .
C73 C74 C75 C76 175.5(13) . .
N9 C71 C75 C74 -3.1(17) . .
N9 C71 C75 C76 -177.0(11) . .
C74 C75 C76 C77 166.6(14) . .
C71 C75 C76 C77 -20(2) . .
C75 C76 C77 C89 174.7(12) . .
N12 C78 C79 C80 2(2) . .
C78 C79 C80 C81 -2(3) . .
C79 C80 C81 C82 3(3) . .
C79 C80 C81 C83 177.9(15) . .
C80 C81 C82 N12 -5(2) . .
C83 C81 C82 N12 179.8(13) . .
C80 C81 C83 C84 -18(3) . .
C82 C81 C83 C84 156.8(15) . .
C81 C83 C84 C85 -175.8(13) . .
C83 C84 C85 C86 170.7(14) . .
C83 C84 C85 C90 -7(2) . .
C84 C85 C86 C87 -179.5(12) . .
C90 C85 C86 C87 -1.8(18) . .
C85 C86 C87 C88 1.5(18) . .
C85 C86 C87 C70 -165.8(13) . .
C69 C70 C87 C86 -44(2) . .
C69 C70 C87 C86 63.4(17) 2_556 .
C69 C70 C87 C88 149.2(14) . .
C69 C70 C87 C88 -103.3(15) 2_556 .
C86 C87 C88 C89 3(2) . .
C70 C87 C88 C89 170.2(14) . .
C87 C88 C89 C90 -6(2) . .
C87 C88 C89 C77 168.1(12) . .
C76 C77 C89 C90 -14(2) . .
C76 C77 C89 C88 172.4(13) . .
C88 C89 C90 C85 5.6(19) . .
C77 C89 C90 C85 -168.7(12) . .
C86 C85 C90 C89 -1.9(19) . .
C84 C85 C90 C89 175.7(13) . .
N15 C91 C93 C94 0.5(19) . .
C91 C93 C94 C95 1.5(19) . .
C93 C94 C95 C92 -3.8(18) . .
C93 C94 C95 C109 175.8(11) . .
N15 C92 C95 C94 4.2(15) . .
N15 C92 C95 C109 -175.4(9) . .
N19 C97 C98 C99 0.9(19) . .
C97 C98 C99 C100 0.8(19) . .
C98 C99 C100 C96 -2.4(17) . .
C98 C99 C100 C110 175.3(11) . .
N19 C96 C100 C99 2.5(15) . .
N19 C96 C100 C110 -175.4(8) . .
N21 C102 C103 C104 2(2) . .
C102 C103 C104 C105 -3(2) . .
N21 C101 C105 C104 -2.0(15) . .
N21 C101 C105 C106 -178.3(9) . .
C103 C104 C105 C101 2.3(18) . .
C103 C104 C105 C106 178.3(12) . .
C101 C105 C106 C107 162.4(10) . .
C104 C105 C106 C107 -13.5(18) . .
C105 C106 C107 C114 -173.4(10) . .
C116 C108 C109 C95 -170.8(9) . .
C94 C95 C109 C108 -17.2(17) . .
C92 C95 C109 C108 162.4(10) . .
C99 C100 C110 C111 -26.3(16) . .
C96 C100 C110 C111 151.4(9) . .
C100 C110 C111 C112 -171.4(9) . .
C110 C111 C112 C113 156.4(9) . .
C110 C111 C112 C117 -19.1(14) . .
C117 C112 C113 C114 2.6(13) . .
C111 C112 C113 C114 -173.1(8) . .
C112 C113 C114 C115 -1.8(13) . .
C112 C113 C114 C107 173.8(9) . .
C106 C107 C114 C113 -15.6(16) . .
C106 C107 C114 C115 159.9(10) . .
C113 C114 C115 C116 0.8(13) . .
C107 C114 C115 C116 -174.8(8) . .
C114 C115 C116 C117 -0.8(13) . .
C114 C115 C116 C108 172.8(8) . .
C109 C108 C116 C115 -20.4(14) . .
C109 C108 C116 C117 153.2(10) . .
C115 C116 C117 C112 1.7(13) . .
C108 C116 C117 C112 -172.2(8) . .
C113 C112 C117 C116 -2.6(13) . .
C111 C112 C117 C116 173.0(8) . .
N20 C119 C120 C121 0.6(15) . .
C119 C120 C121 C122 0.6(15) . .
N20 C118 C122 C121 0.8(14) . .
N20 C118 C122 C137 178.0(8) . .
C120 C121 C122 C118 -1.3(14) . .
C120 C121 C122 C137 -178.2(9) . .
N22 C123 C124 C125 -0.8(17) . .
C123 C124 C125 C126 -0.3(17) . .
C124 C125 C126 C127 0.7(15) . .
C124 C125 C126 C128 -176.3(10) . .
C125 C126 C127 N22 0.0(15) . .
C128 C126 C127 N22 177.1(9) . .
C127 C126 C128 C129 -160.7(10) . .
C125 C126 C128 C129 16.1(17) . .
C126 C128 C129 C143 169.8(10) . .
N16 C130 C131 C132 -0.4(13) . .
C130 C131 C132 C133 -0.2(14) . .
C131 C132 C133 C134 1.4(13) . .
C131 C132 C133 C135 -175.6(9) . .
C132 C133 C134 N16 -2.1(13) . .
C135 C133 C134 N16 175.0(8) . .
C132 C133 C135 C136 13.1(14) . .
C134 C133 C135 C136 -163.7(9) . .
C133 C135 C136 C141 174.4(9) . .
C118 C122 C137 C138 -165.0(10) . .
C121 C122 C137 C138 11.9(16) . .
C122 C137 C138 C139 168.3(9) . .
C137 C138 C139 C144 -159.1(10) . .
C137 C138 C139 C140 16.1(15) . .
C144 C139 C140 C141 4.2(13) . .
C138 C139 C140 C141 -171.1(8) . .
C139 C140 C141 C142 0.2(13) . .
C139 C140 C141 C136 174.0(8) . .
C135 C136 C141 C142 14.9(15) . .
C135 C136 C141 C140 -158.7(9) . .
C140 C141 C142 C143 -2.0(14) . .
C136 C141 C142 C143 -175.4(9) . .
C141 C142 C143 C144 -0.6(14) . .
C141 C142 C143 C129 175.6(9) . .
C128 C129 C143 C142 -151.4(10) . .
C128 C129 C143 C144 24.8(15) . .
C138 C139 C144 C143 168.6(8) . .
C140 C139 C144 C143 -6.8(13) . .
C142 C143 C144 C139 5.1(14) . .
C129 C143 C144 C139 -171.2(9) . .
C4 C3 N1 C2 114(3) . .
C4 C3 N1 C1 -126(3) . .
C4 C3 N1 Pd1 -7(4) . .
C3 C4 N2 C5 109(3) . .
C3 C4 N2 C6 -131(3) . .
C3 C4 N2 Pd1 -16(3) . .
C9 C10 N3 C12 -155.0(17) . .
C9 C10 N3 C11 91(2) . .
C9 C10 N3 Pd2 -31(2) . .
C10 C9 N4 C7 -142.2(17) . .
C10 C9 N4 C8 99.9(17) . .
C10 C9 N4 Pd2 -22(2) . .
C15 C16 N5 C18 -86(2) . .
C15 C16 N5 C17 155.8(18) . .
C15 C16 N5 Pd3 33(2) . .
C16 C15 N6 C13 -83(2) . .
C16 C15 N6 C14 155.5(19) . .
C16 C15 N6 Pd3 38(2) . .
C68 C64 N7 C65 1.3(17) . .
C68 C64 N7 Pd1 174.9(9) . .
C66 C65 N7 C64 0.0(18) . .
C66 C65 N7 Pd1 -173.3(10) . .
C41 C37 N8 C38 -0.6(15) . .
C41 C37 N8 Pd1 -175.7(7) . .
C39 C38 N8 C37 1.9(16) . .
C39 C38 N8 Pd1 177.3(9) . .
C75 C71 N9 C72 3.2(15) . .
C75 C71 N9 Pd2 175.8(8) . .
C73 C72 N9 C71 -1.7(15) . .
C73 C72 N9 Pd2 -174.2(9) . .
C54 C55 N10 C51 3.4(17) . .
C54 C55 N10 Pd2 -175.0(8) . .
C52 C51 N10 C55 0(2) . .
C52 C51 N10 Pd2 178.1(12) . .
C45 C44 N11 C48 -5.5(19) . .
C45 C44 N11 Pd3 170.6(11) . .
C47 C48 N11 C44 3.3(16) . .
C47 C48 N11 Pd3 -173.0(8) . .
C79 C78 N12 C82 -4(2) . .
C79 C78 N12 Pd3 -178.3(10) . .
C81 C82 N12 C78 6(2) . .
C81 C82 N12 Pd3 -179.7(12) . .
C21 C22 N13 C23 -83.7(13) . .
C21 C22 N13 C24 160.1(11) . .
C21 C22 N13 Pd4 37.3(13) . .
C22 C21 N14 C20 158.5(11) . .
C22 C21 N14 C19 -82.7(13) . .
C22 C21 N14 Pd4 35.8(13) . .
C95 C92 N15 C91 -2.3(14) . .
C95 C92 N15 Pd4 173.1(7) . .
C93 C91 N15 C92 -0.1(16) . .
C93 C91 N15 Pd4 -175.6(9) . .
C133 C134 N16 C130 1.6(13) . .
C133 C134 N16 Pd4 -172.7(7) . .
C131 C130 N16 C134 -0.3(13) . .
C131 C130 N16 Pd4 173.9(6) . .
C33 C34 N17 C36 -129(2) . .
C33 C34 N17 C35 112(2) . .
C33 C34 N17 Pd5 -7(3) . .
C34 C33 N18 C31 -129(2) . .
C34 C33 N18 C32 115(2) . .
C34 C33 N18 Pd5 -7(2) . .
C98 C97 N19 C96 -0.9(16) . .
C98 C97 N19 Pd5 -174.8(9) . .
C100 C96 N19 C97 -0.9(14) . .
C100 C96 N19 Pd5 173.2(7) . .
C120 C119 N20 C118 -1.1(14) . .
C120 C119 N20 Pd5 173.4(7) . .
C122 C118 N20 C119 0.4(14) . .
C122 C118 N20 Pd5 -174.3(7) . .
C103 C102 N21 C101 -2.1(19) . .
C103 C102 N21 Pd6 -170.6(11) . .
C105 C101 N21 C102 1.9(16) . .
C105 C101 N21 Pd6 170.6(8) . .
C126 C127 N22 C123 -1.1(15) . .
C126 C127 N22 Pd6 -172.4(8) . .
C124 C123 N22 C127 1.4(15) . .
C124 C123 N22 Pd6 172.5(8) . .
C28 C27 N23 C25 -73.7(12) . .
C28 C27 N23 C26 166.0(10) . .
C28 C27 N23 Pd6 42.2(11) . .
C27 C28 N24 C30 -82.7(12) . .
C27 C28 N24 C29 158.6(11) . .
C27 C28 N24 Pd6 37.2(11) . .

loop_
_platon_squeeze_void_nr
_platon_squeeze_void_average_x
_platon_squeeze_void_average_y
_platon_squeeze_void_average_z
_platon_squeeze_void_volume
_platon_squeeze_void_count_electrons
_platon_squeeze_void_content
1 -0.135 0.500 0.500 814 244 ' '
2 0.000 0.500 0.000 43 17 ' '
3 0.351 0.449 0.916 79 24 ' '
4 0.302 0.917 0.442 7 7 ' '
5 0.649 0.551 0.084 79 24 ' '
6 0.698 0.083 0.558 7 4 ' '
